data_4332925
loop_
_publ_author_name
'Hoppe, Elke'
'Limberg, Christian'
'Ziemer, Burkhard'

_publ_section_title
;
 Mono- and Dinuclear Oxovanadium(V)calixarene Complexes and Their Activity
 as Oxidation Catalysts
;
_journal_issue 20
_journal_name_full 'Inorganic Chemistry'
_journal_page_first 8308
_journal_page_last 8317
_journal_paper_doi 10.1021/ic061106j
_journal_volume 45
_journal_year 2006
_chemical_formula_moiety 'C88 H105 O10 V2, C24 H20 P, 7(C2 H3 N)'
_chemical_formula_sum 'C126 H146 N7 O10 P V2'
_chemical_formula_weight 2051.35
_chemical_name_systematic
; 
Ph~4~P[p-tert-butyl-calix[8]arene heptahydroxylato dioxodivanadate(V)] 
;
_space_group_IT_number 14
_symmetry_cell_setting monoclinic
_symmetry_space_group_name_Hall '-P 2yn'
_symmetry_space_group_name_H-M 'P 1 21/n 1'
_atom_sites_solution_hydrogens mixed
_atom_sites_solution_primary direct
_atom_sites_solution_secondary difmap
_audit_creation_method SHELXL-97
_cell_angle_alpha 90.00
_cell_angle_beta 99.1190(10)
_cell_angle_gamma 90.00
_cell_formula_units_Z 4
_cell_length_a 17.0125(3)
_cell_length_b 28.8155(7)
_cell_length_c 23.6724(4)
_cell_measurement_reflns_used 5000
_cell_measurement_temperature 150(2)
_cell_measurement_theta_max 27.0
_cell_measurement_theta_min 3.0
_cell_volume 11458.1(4)
_computing_cell_refinement 'X-AREA (Stoe & Cie, 2002)'
_computing_data_collection 'X-AREA (Stoe & Cie, 2002)'
_computing_data_reduction 'X-RED (Stoe & Cie, 2002)'
_computing_molecular_graphics 'DIAMOND (Brandenburg & Berndt, 1999)'
_computing_publication_material 'SHELXL97 (Sheldrick, 1997)'
_computing_structure_refinement 'SHELXL97 (Sheldrick, 1997)'
_computing_structure_solution 'SIR2002 (Burla et al., 2003)'
_diffrn_ambient_temperature 150(2)
_diffrn_detector_area_resol_mean 6.67
_diffrn_measured_fraction_theta_full 0.998
_diffrn_measured_fraction_theta_max 0.998
_diffrn_measurement_device 'Stoe IPDS-2t diffractometer'
_diffrn_measurement_method '\w-rotation,\w-incr.=1\%,220 exposures'
_diffrn_radiation_collimation '0.5 mm diameter monocapillary'
_diffrn_radiation_monochromator 'plane graphite'
_diffrn_radiation_source 'long fine focus sealed X-ray tube'
_diffrn_radiation_type MoK\a
_diffrn_radiation_wavelength 0.71073
_diffrn_reflns_av_R_equivalents 0.1150
_diffrn_reflns_av_sigmaI/netI 0.0530
_diffrn_reflns_limit_h_max 22
_diffrn_reflns_limit_h_min -22
_diffrn_reflns_limit_k_max 37
_diffrn_reflns_limit_k_min -37
_diffrn_reflns_limit_l_max 30
_diffrn_reflns_limit_l_min -30
_diffrn_reflns_number 187200
_diffrn_reflns_theta_full 27.50
_diffrn_reflns_theta_max 27.50
_diffrn_reflns_theta_min 3.28
_diffrn_standards_decay_% 0
_diffrn_standards_interval_count 0
_diffrn_standards_interval_time 0
_diffrn_standards_number 0
_exptl_absorpt_coefficient_mu 0.238
_exptl_absorpt_correction_T_max 0.9429
_exptl_absorpt_correction_T_min 0.8903
_exptl_absorpt_correction_type none
_exptl_crystal_colour black
_exptl_crystal_density_diffrn 1.189
_exptl_crystal_density_method none
_exptl_crystal_description block
_exptl_crystal_F_000 4368
_exptl_crystal_size_max 0.50
_exptl_crystal_size_mid 0.50
_exptl_crystal_size_min 0.25
_refine_diff_density_max 1.905
_refine_diff_density_min -0.648
_refine_diff_density_rms 0.074
_refine_ls_extinction_method none
_refine_ls_goodness_of_fit_ref 1.123
_refine_ls_hydrogen_treatment mixed
_refine_ls_matrix_type full
_refine_ls_number_parameters 1368
_refine_ls_number_reflns 26251
_refine_ls_number_restraints 126
_refine_ls_restrained_S_all 1.147
_refine_ls_R_factor_all 0.0862
_refine_ls_R_factor_gt 0.0689
_refine_ls_shift/su_max 0.009
_refine_ls_shift/su_mean 0.001
_refine_ls_structure_factor_coef Fsqd
_refine_ls_weighting_details 'calc w=1/[\s^2^(Fo^2^)+(0.0676P)^2^+15.4826P] where P=(Fo^2^+2Fc^2^)/3'
_refine_ls_weighting_scheme calc
_refine_ls_wR_factor_gt 0.1594
_refine_ls_wR_factor_ref 0.1677
_reflns_number_gt 21687
_reflns_number_total 26251
_reflns_threshold_expression I>2sigma(I)
_cod_data_source_file ic061106jsup2.cif
_cod_data_source_block elke35
_cod_depositor_comments
;
The following automatic conversions were performed:

'_atom_sites_solution_hydrogens' value 'geom/difmap' was changed to
'mixed'.

Automatic conversion script
Id: cif_fix_values 6452 2018-10-05 10:23:21Z andrius 
;
_cod_original_sg_symbol_H-M 'P 21/n'
_cod_database_code 4332925

loop_
_symmetry_equiv_pos_as_xyz
'x, y, z'
'-x+1/2, y+1/2, -z+1/2'
'-x, -y, -z'
'x-1/2, -y-1/2, z-1/2'

loop_
_atom_site_label
_atom_site_type_symbol
_atom_site_fract_x
_atom_site_fract_y
_atom_site_fract_z
_atom_site_U_iso_or_equiv
_atom_site_adp_type
_atom_site_occupancy
_atom_site_symmetry_multiplicity
_atom_site_calc_flag
_atom_site_refinement_flags
_atom_site_disorder_assembly
_atom_site_disorder_group
C1 C 0.07327(15) 0.16754(8) 0.32850(10) 0.0126(5) Uani 1 1 d . . .
C2 C 0.00327(15) 0.14286(8) 0.30937(10) 0.0137(5) Uani 1 1 d . . .
C3 C 0.00229(16) 0.11086(9) 0.26506(11) 0.0164(5) Uani 1 1 d . . .
H3 H -0.0452 0.0939 0.2526 0.020 Uiso 1 1 calc R . .
C4 C 0.06863(17) 0.10285(9) 0.23838(11) 0.0180(5) Uani 1 1 d . . .
C5 C 0.13751(16) 0.12786(9) 0.25860(11) 0.0166(5) Uani 1 1 d . . .
H5 H 0.1833 0.1234 0.2409 0.020 Uiso 1 1 calc R . .
C6 C 0.14176(15) 0.15918(8) 0.30379(10) 0.0140(5) Uani 1 1 d . . .
C7 C 0.22021(15) 0.18194(9) 0.32744(11) 0.0146(5) Uani 1 1 d . . .
H7A H 0.2101 0.2127 0.3436 0.017 Uiso 1 1 calc R . .
H7B H 0.2516 0.1868 0.2961 0.017 Uiso 1 1 calc R . .
C8 C 0.26720(15) 0.15212(8) 0.37356(10) 0.0131(5) Uani 1 1 d . . .
C9 C 0.31630(15) 0.11669(9) 0.35942(11) 0.0152(5) Uani 1 1 d . . .
H9 H 0.3216 0.1124 0.3204 0.018 Uiso 1 1 calc R . .
C10 C 0.35789(15) 0.08734(8) 0.40051(11) 0.0155(5) Uani 1 1 d . . .
C11 C 0.34614(15) 0.09359(8) 0.45712(11) 0.0156(5) Uani 1 1 d . . .
H11 H 0.3734 0.0738 0.4858 0.019 Uiso 1 1 calc R . .
C12 C 0.29601(14) 0.12775(8) 0.47301(10) 0.0127(5) Uani 1 1 d . . .
C13 C 0.25777(14) 0.15785(8) 0.43080(10) 0.0116(4) Uani 1 1 d . . .
C14 C 0.27809(15) 0.12844(8) 0.53380(10) 0.0139(5) Uani 1 1 d . . .
H14A H 0.2250 0.1143 0.5336 0.017 Uiso 1 1 calc R . .
H14B H 0.3175 0.1083 0.5575 0.017 Uiso 1 1 calc R . .
C15 C 0.27859(15) 0.17510(8) 0.56284(10) 0.0131(5) Uani 1 1 d . . .
C16 C 0.34893(15) 0.19309(9) 0.59278(11) 0.0161(5) Uani 1 1 d . . .
H16 H 0.3969 0.1761 0.5934 0.019 Uiso 1 1 calc R . .
C17 C 0.35159(15) 0.23536(9) 0.62203(11) 0.0179(5) Uani 1 1 d . . .
C18 C 0.28001(15) 0.25951(9) 0.61922(11) 0.0156(5) Uani 1 1 d . . .
H18 H 0.2799 0.2882 0.6390 0.019 Uiso 1 1 calc R . .
C19 C 0.20900(14) 0.24338(8) 0.58867(10) 0.0126(4) Uani 1 1 d . . .
C20 C 0.20754(14) 0.20035(9) 0.56120(10) 0.0126(5) Uani 1 1 d . . .
C21 C 0.13586(14) 0.27389(8) 0.58210(10) 0.0129(5) Uani 1 1 d . . .
H21A H 0.0872 0.2546 0.5735 0.016 Uiso 1 1 calc R . .
H21B H 0.1338 0.2911 0.6181 0.016 Uiso 1 1 calc R . .
C22 C 0.14019(14) 0.30757(8) 0.53377(11) 0.0133(5) Uani 1 1 d . . .
C23 C 0.17878(15) 0.35001(9) 0.54504(12) 0.0175(5) Uani 1 1 d . . .
H23 H 0.1958 0.3588 0.5837 0.021 Uiso 1 1 calc R . .
C24 C 0.19336(16) 0.38001(9) 0.50173(12) 0.0199(5) Uani 1 1 d . A .
C25 C 0.16831(16) 0.36588(9) 0.44569(12) 0.0189(5) Uani 1 1 d . . .
H25 H 0.1783 0.3856 0.4154 0.023 Uiso 1 1 calc R . .
C26 C 0.12888(14) 0.32373(8) 0.43209(11) 0.0140(5) Uani 1 1 d . . .
C27 C 0.11416(14) 0.29477(8) 0.47675(11) 0.0126(5) Uani 1 1 d . . .
C28 C 0.10569(15) 0.31105(9) 0.36930(11) 0.0160(5) Uani 1 1 d . . .
H28A H 0.1447 0.3252 0.3475 0.019 Uiso 1 1 calc R . .
H28B H 0.1095 0.2769 0.3654 0.019 Uiso 1 1 calc R . .
C29 C 0.02321(16) 0.32623(9) 0.34259(11) 0.0167(5) Uani 1 1 d . . .
C30 C 0.01207(17) 0.36865(9) 0.31335(12) 0.0199(5) Uani 1 1 d . . .
H30 H 0.0572 0.3874 0.3105 0.024 Uiso 1 1 calc R . .
C31 C -0.06303(18) 0.38428(10) 0.28828(12) 0.0228(6) Uani 1 1 d . . .
C32 C -0.12795(17) 0.35556(10) 0.29309(12) 0.0218(6) Uani 1 1 d . . .
H32 H -0.1796 0.3654 0.2761 0.026 Uiso 1 1 calc R . .
C33 C -0.11991(16) 0.31308(9) 0.32185(11) 0.0174(5) Uani 1 1 d . . .
C34 C -0.04388(16) 0.29919(9) 0.34636(10) 0.0154(5) Uani 1 1 d . . .
C35 C -0.19254(15) 0.28395(9) 0.32674(11) 0.0180(5) Uani 1 1 d . . .
H35A H -0.1769 0.2510 0.3323 0.022 Uiso 1 1 calc R . .
H35B H -0.2314 0.2864 0.2910 0.022 Uiso 1 1 calc R . .
C36 C -0.23049(15) 0.30051(9) 0.37689(11) 0.0166(5) Uani 1 1 d . . .
C37 C -0.28632(17) 0.33628(10) 0.37044(12) 0.0222(6) Uani 1 1 d . . .
H37 H -0.3047 0.3480 0.3332 0.027 Uiso 1 1 calc R . .
C38 C -0.31598(18) 0.35544(10) 0.41669(13) 0.0252(6) Uani 1 1 d . B .
C39 C -0.28733(17) 0.33767(9) 0.47084(12) 0.0211(5) Uani 1 1 d . . .
H39 H -0.3065 0.3505 0.5030 0.025 Uiso 1 1 calc R . .
C40 C -0.23177(15) 0.30182(8) 0.47967(11) 0.0150(5) Uani 1 1 d . . .
C41 C -0.20424(14) 0.28268(8) 0.43165(11) 0.0143(5) Uani 1 1 d . . .
C42 C -0.19972(15) 0.28677(8) 0.54009(11) 0.0144(5) Uani 1 1 d . . .
H42A H -0.2345 0.3001 0.5657 0.017 Uiso 1 1 calc R . .
H42B H -0.1463 0.3007 0.5510 0.017 Uiso 1 1 calc R . .
C43 C -0.19255(15) 0.23518(8) 0.55176(10) 0.0124(4) Uani 1 1 d . . .
C44 C -0.25747(15) 0.21005(9) 0.56475(10) 0.0144(5) Uani 1 1 d . . .
H44 H -0.3067 0.2256 0.5649 0.017 Uiso 1 1 calc R . .
C45 C -0.25227(15) 0.16278(9) 0.57746(11) 0.0148(5) Uani 1 1 d . . .
C46 C -0.17929(15) 0.14123(9) 0.57571(10) 0.0141(5) Uani 1 1 d . . .
H46 H -0.1741 0.1092 0.5849 0.017 Uiso 1 1 calc R . .
C47 C -0.11387(14) 0.16453(8) 0.56118(10) 0.0123(4) Uani 1 1 d . . .
C48 C -0.12056(14) 0.21206(8) 0.55017(10) 0.0114(4) Uani 1 1 d . . .
C49 C -0.04194(14) 0.13694(8) 0.55075(10) 0.0122(4) Uani 1 1 d . . .
H49A H 0.0051 0.1575 0.5530 0.015 Uiso 1 1 calc R . .
H49B H -0.0300 0.1122 0.5799 0.015 Uiso 1 1 calc R . .
C50 C -0.06128(14) 0.11582(8) 0.49176(10) 0.0119(4) Uani 1 1 d . . .
C51 C -0.09563(14) 0.07206(8) 0.48410(11) 0.0132(5) Uani 1 1 d . . .
H51 H -0.1020 0.0544 0.5170 0.016 Uiso 1 1 calc R . .
C52 C -0.12117(14) 0.05293(8) 0.43020(11) 0.0143(5) Uani 1 1 d . . .
C53 C -0.11231(14) 0.08005(8) 0.38338(11) 0.0139(5) Uani 1 1 d . . .
H53 H -0.1304 0.0681 0.3462 0.017 Uiso 1 1 calc R . .
C54 C -0.07788(14) 0.12427(8) 0.38843(11) 0.0127(5) Uani 1 1 d . . .
C55 C -0.05134(14) 0.14195(8) 0.44315(10) 0.0112(4) Uani 1 1 d . . .
C56 C -0.07188(15) 0.15167(8) 0.33466(11) 0.0142(5) Uani 1 1 d . . .
H56A H -0.0747 0.1852 0.3435 0.017 Uiso 1 1 calc R . .
H56B H -0.1185 0.1441 0.3054 0.017 Uiso 1 1 calc R . .
C57 C 0.06699(19) 0.06953(10) 0.18757(12) 0.0250(6) Uani 1 1 d . . .
C58 C 0.0759(3) 0.09774(14) 0.13401(15) 0.0572(13) Uani 1 1 d . . .
H58A H 0.0316 0.1197 0.1258 0.086 Uiso 1 1 calc R . .
H58B H 0.0754 0.0767 0.1014 0.086 Uiso 1 1 calc R . .
H58C H 0.1263 0.1148 0.1406 0.086 Uiso 1 1 calc R . .
C59 C 0.1364(2) 0.03567(11) 0.19948(15) 0.0333(7) Uani 1 1 d . . .
H59A H 0.1865 0.0530 0.2068 0.050 Uiso 1 1 calc R . .
H59B H 0.1365 0.0154 0.1662 0.050 Uiso 1 1 calc R . .
H59C H 0.1308 0.0168 0.2330 0.050 Uiso 1 1 calc R . .
C60 C -0.0095(2) 0.04134(17) 0.1765(2) 0.0589(13) Uani 1 1 d . . .
H60A H -0.0551 0.0624 0.1685 0.088 Uiso 1 1 calc R . .
H60B H -0.0143 0.0226 0.2103 0.088 Uiso 1 1 calc R . .
H60C H -0.0083 0.0209 0.1436 0.088 Uiso 1 1 calc R . .
C61 C 0.41148(18) 0.04944(9) 0.38220(12) 0.0216(6) Uani 1 1 d . . .
C62 C 0.4713(2) 0.07085(11) 0.34780(15) 0.0323(7) Uani 1 1 d . . .
H62A H 0.5055 0.0464 0.3363 0.048 Uiso 1 1 calc R . .
H62B H 0.5041 0.0937 0.3715 0.048 Uiso 1 1 calc R . .
H62C H 0.4426 0.0861 0.3137 0.048 Uiso 1 1 calc R . .
C63 C 0.4576(2) 0.02347(11) 0.43319(15) 0.0331(7) Uani 1 1 d . . .
H63A H 0.4911 -0.0003 0.4194 0.050 Uiso 1 1 calc R . .
H63B H 0.4201 0.0087 0.4550 0.050 Uiso 1 1 calc R . .
H63C H 0.4912 0.0454 0.4578 0.050 Uiso 1 1 calc R . .
C64 C 0.3590(2) 0.01422(10) 0.34414(15) 0.0332(7) Uani 1 1 d . . .
H64A H 0.3927 -0.0103 0.3321 0.050 Uiso 1 1 calc R . .
H64B H 0.3307 0.0301 0.3103 0.050 Uiso 1 1 calc R . .
H64C H 0.3204 0.0005 0.3658 0.050 Uiso 1 1 calc R . .
C65 C 0.43028(17) 0.25366(11) 0.65462(14) 0.0284(7) Uani 1 1 d . . .
C66 C 0.48405(19) 0.26855(12) 0.61085(16) 0.0347(8) Uani 1 1 d . . .
H66A H 0.4930 0.2419 0.5869 0.052 Uiso 1 1 calc R . .
H66B H 0.5352 0.2796 0.6313 0.052 Uiso 1 1 calc R . .
H66C H 0.4580 0.2935 0.5867 0.052 Uiso 1 1 calc R . .
C67 C 0.47161(17) 0.21579(13) 0.69354(12) 0.0315(7) Uani 1 1 d . . .
H67A H 0.4798 0.1884 0.6706 0.047 Uiso 1 1 calc R . .
H67B H 0.4384 0.2074 0.7222 0.047 Uiso 1 1 calc R . .
H67C H 0.5232 0.2272 0.7128 0.047 Uiso 1 1 calc R . .
C68 C 0.4183(2) 0.29580(18) 0.6910(2) 0.0725(18) Uani 1 1 d . . .
H68A H 0.4699 0.3064 0.7112 0.109 Uiso 1 1 calc R . .
H68B H 0.3839 0.2874 0.7190 0.109 Uiso 1 1 calc R . .
H68C H 0.3932 0.3208 0.6664 0.109 Uiso 1 1 calc R . .
C69 C 0.23723(19) 0.42606(10) 0.51612(14) 0.0300(7) Uani 1 1 d D . .
C70 C 0.2449(4) 0.45456(17) 0.4636(2) 0.0454(17) Uani 0.669(7) 1 d PDU A 1
H70A H 0.1907 0.4594 0.4432 0.068 Uiso 1 1 d R A 1
H70B H 0.2769 0.4390 0.4382 0.068 Uiso 1 1 d R A 1
H70C H 0.2690 0.4846 0.4756 0.068 Uiso 1 1 d R A 1
C70S C 0.1886(8) 0.4652(4) 0.4867(5) 0.059(4) Uiso 0.331(7) 1 d PDU A 2
C71 C 0.1878(4) 0.45562(17) 0.5530(3) 0.0448(16) Uani 0.669(7) 1 d PDU A 1
H71A H 0.1831 0.4382 0.5879 0.067 Uiso 1 1 d R A 1
H71B H 0.1346 0.4622 0.5320 0.067 Uiso 1 1 d R A 1
H71C H 0.2158 0.4849 0.5633 0.067 Uiso 1 1 d R A 1
C71S C 0.2578(7) 0.4360(4) 0.5800(4) 0.048(3) Uiso 0.331(7) 1 d PDU A 2
C72 C 0.3176(3) 0.41675(18) 0.5507(2) 0.0413(15) Uani 0.669(7) 1 d PDU A 1
H72A H 0.3115 0.3977 0.5841 0.062 Uiso 1 1 d R A 1
H72B H 0.3426 0.4464 0.5636 0.062 Uiso 1 1 d R A 1
H72C H 0.3511 0.4003 0.5272 0.062 Uiso 1 1 d R A 1
C72S C 0.3174(7) 0.4231(5) 0.4920(6) 0.063(4) Uiso 0.331(7) 1 d PDU A 2
C73 C -0.0752(2) 0.42949(11) 0.25399(14) 0.0313(7) Uani 1 1 d . . .
C74 C -0.0018(2) 0.46035(12) 0.26432(19) 0.0435(9) Uani 1 1 d . . .
H74A H 0.0114 0.4674 0.3052 0.065 Uiso 1 1 calc R . .
H74B H -0.0125 0.4893 0.2427 0.065 Uiso 1 1 calc R . .
H74C H 0.0431 0.4442 0.2517 0.065 Uiso 1 1 calc R . .
C75 C -0.1436(2) 0.45804(13) 0.2731(2) 0.0480(10) Uani 1 1 d . . .
H75A H -0.1298 0.4657 0.3138 0.072 Uiso 1 1 calc R . .
H75B H -0.1927 0.4398 0.2669 0.072 Uiso 1 1 calc R . .
H75C H -0.1514 0.4867 0.2506 0.072 Uiso 1 1 calc R . .
C76 C -0.0978(3) 0.41797(15) 0.19077(17) 0.0606(13) Uani 1 1 d . . .
H76A H -0.1452 0.3982 0.1852 0.091 Uiso 1 1 calc R . .
H76B H -0.0536 0.4016 0.1775 0.091 Uiso 1 1 calc R . .
H76C H -0.1090 0.4467 0.1689 0.091 Uiso 1 1 calc R . .
C77 C -0.3770(2) 0.39500(12) 0.40897(15) 0.0434(10) Uani 1 1 d D . .
C78 C -0.3508(4) 0.4346(2) 0.4462(3) 0.057(3) Uani 0.595(9) 1 d PDU B 1
H78A H -0.3161 0.4224 0.4799 0.086 Uiso 1 1 d R B 1
H78B H -0.4008 0.4455 0.4572 0.086 Uiso 1 1 d R B 1
H78C H -0.3241 0.4605 0.4302 0.086 Uiso 1 1 d R B 1
C78S C -0.3900(8) 0.4169(5) 0.4620(4) 0.065(4) Uiso 0.405(9) 1 d PDU B 2
C79 C -0.4117(5) 0.4047(3) 0.3493(3) 0.058(3) Uani 0.595(9) 1 d PDU B 1
H79A H -0.4114 0.3745 0.3304 0.087 Uiso 1 1 d R B 1
H79B H -0.3896 0.4283 0.3264 0.087 Uiso 1 1 d R B 1
H79C H -0.4664 0.4131 0.3531 0.087 Uiso 1 1 d R B 1
C79S C -0.3276(6) 0.4365(4) 0.3774(4) 0.053(3) Uiso 0.405(9) 1 d PD B 2
C80 C -0.4553(4) 0.3765(2) 0.4365(3) 0.056(2) Uani 0.595(9) 1 d PDU B 1
H80A H -0.4394 0.3715 0.4776 0.084 Uiso 1 1 d R B 1
H80B H -0.4747 0.3473 0.4182 0.084 Uiso 1 1 d R B 1
H80C H -0.4978 0.3998 0.4302 0.084 Uiso 1 1 d R B 1
C80S C -0.4443(5) 0.3846(4) 0.3656(4) 0.044(3) Uiso 0.405(9) 1 d PDU B 2
C81 C -0.32151(16) 0.13378(9) 0.59245(12) 0.0176(5) Uani 1 1 d . . .
C82 C -0.29776(18) 0.11237(10) 0.65208(13) 0.0245(6) Uani 1 1 d . . .
H82A H -0.3420 0.0938 0.6617 0.037 Uiso 1 1 calc R . .
H82B H -0.2851 0.1372 0.6804 0.037 Uiso 1 1 calc R . .
H82C H -0.2510 0.0925 0.6522 0.037 Uiso 1 1 calc R . .
C83 C -0.39653(17) 0.16276(10) 0.59319(14) 0.0255(6) Uani 1 1 d . . .
H83A H -0.4391 0.1429 0.6030 0.038 Uiso 1 1 calc R . .
H83B H -0.4133 0.1765 0.5553 0.038 Uiso 1 1 calc R . .
H83C H -0.3853 0.1875 0.6217 0.038 Uiso 1 1 calc R . .
C84 C -0.34136(18) 0.09487(11) 0.54823(14) 0.0275(6) Uani 1 1 d . . .
H84A H -0.3856 0.0763 0.5579 0.041 Uiso 1 1 calc R . .
H84B H -0.2946 0.0750 0.5484 0.041 Uiso 1 1 calc R . .
H84C H -0.3566 0.1085 0.5101 0.041 Uiso 1 1 calc R . .
C85 C -0.15805(15) 0.00427(8) 0.42549(12) 0.0170(5) Uani 1 1 d . . .
C86 C -0.22865(17) 0.00269(10) 0.45865(14) 0.0251(6) Uani 1 1 d . . .
H86A H -0.2522 -0.0284 0.4556 0.038 Uiso 1 1 calc R . .
H86B H -0.2687 0.0255 0.4425 0.038 Uiso 1 1 calc R . .
H86C H -0.2100 0.0100 0.4990 0.038 Uiso 1 1 calc R . .
C87 C -0.09479(17) -0.03107(9) 0.45053(14) 0.0238(6) Uani 1 1 d . . .
H87A H -0.1179 -0.0623 0.4476 0.036 Uiso 1 1 calc R . .
H87B H -0.0760 -0.0237 0.4908 0.036 Uiso 1 1 calc R . .
H87C H -0.0499 -0.0298 0.4292 0.036 Uiso 1 1 calc R . .
C88 C -0.1886(2) -0.00918(10) 0.36327(14) 0.0282(6) Uani 1 1 d . . .
H88A H -0.2116 -0.0404 0.3621 0.042 Uiso 1 1 calc R . .
H88B H -0.1444 -0.0087 0.3414 0.042 Uiso 1 1 calc R . .
H88C H -0.2295 0.0130 0.3466 0.042 Uiso 1 1 calc R . .
C89 C 0.00013(15) 0.27083(8) 0.81725(10) 0.0139(5) Uani 1 1 d . . .
C90 C -0.04947(16) 0.29698(10) 0.84660(12) 0.0203(5) Uani 1 1 d . . .
H90 H -0.0949 0.3120 0.8261 0.024 Uiso 1 1 calc R . .
C91 C -0.03249(17) 0.30092(10) 0.90531(12) 0.0216(6) Uani 1 1 d . . .
H91 H -0.0658 0.3190 0.9253 0.026 Uiso 1 1 calc R . .
C92 C 0.03323(17) 0.27850(10) 0.93493(12) 0.0233(6) Uani 1 1 d . . .
H92 H 0.0443 0.2807 0.9754 0.028 Uiso 1 1 calc R . .
C93 C 0.08312(18) 0.25279(11) 0.90602(13) 0.0278(6) Uani 1 1 d . . .
H93 H 0.1285 0.2378 0.9267 0.033 Uiso 1 1 calc R . .
C94 C 0.06663(17) 0.24902(10) 0.84706(12) 0.0220(6) Uani 1 1 d . . .
H94 H 0.1008 0.2315 0.8271 0.026 Uiso 1 1 calc R . .
C95 C 0.02495(15) 0.21605(9) 0.71712(10) 0.0148(5) Uani 1 1 d . . .
C96 C 0.10505(16) 0.22184(9) 0.71163(11) 0.0171(5) Uani 1 1 d . . .
H96 H 0.1300 0.2512 0.7185 0.021 Uiso 1 1 calc R . .
C97 C 0.14775(17) 0.18398(10) 0.69606(11) 0.0202(5) Uani 1 1 d . . .
H97 H 0.2020 0.1876 0.6917 0.024 Uiso 1 1 calc R . .
C98 C 0.11149(19) 0.14110(10) 0.68693(12) 0.0247(6) Uani 1 1 d . . .
H98 H 0.1412 0.1153 0.6768 0.030 Uiso 1 1 calc R . .
C99 C 0.03213(19) 0.13534(10) 0.69238(12) 0.0236(6) Uani 1 1 d . . .
H99 H 0.0077 0.1058 0.6861 0.028 Uiso 1 1 calc R . .
C100 C -0.01153(17) 0.17293(9) 0.70710(11) 0.0192(5) Uani 1 1 d . . .
H100 H -0.0661 0.1692 0.7103 0.023 Uiso 1 1 calc R . .
C101 C -0.13280(15) 0.25501(10) 0.72936(12) 0.0193(5) Uani 1 1 d . . .
C102 C -0.16279(19) 0.22184(11) 0.76294(14) 0.0290(7) Uani 1 1 d . . .
H102 H -0.1278 0.2042 0.7900 0.035 Uiso 1 1 calc R . .
C103 C -0.2443(2) 0.21485(13) 0.75638(17) 0.0417(10) Uani 1 1 d . . .
H103 H -0.2653 0.1920 0.7787 0.050 Uiso 1 1 calc R . .
C104 C -0.2951(2) 0.24092(16) 0.71758(17) 0.0453(11) Uani 1 1 d . . .
H104 H -0.3510 0.2359 0.7133 0.054 Uiso 1 1 calc R . .
C105 C -0.26538(18) 0.27421(15) 0.68507(15) 0.0406(9) Uani 1 1 d . . .
H105 H -0.3008 0.2923 0.6588 0.049 Uiso 1 1 calc R . .
C106 C -0.18371(16) 0.28153(12) 0.69051(12) 0.0255(6) Uani 1 1 d . . .
H106 H -0.1630 0.3044 0.6679 0.031 Uiso 1 1 calc R . .
C107 C -0.00298(14) 0.31545(8) 0.70444(11) 0.0129(5) Uani 1 1 d . . .
C108 C 0.02516(17) 0.35532(9) 0.73453(12) 0.0203(5) Uani 1 1 d . . .
H108 H 0.0344 0.3554 0.7752 0.024 Uiso 1 1 calc R . .
C109 C 0.0395(2) 0.39476(10) 0.70425(14) 0.0284(6) Uani 1 1 d . . .
H109 H 0.0582 0.4222 0.7243 0.034 Uiso 1 1 calc R . .
C110 C 0.02668(18) 0.39445(10) 0.64491(13) 0.0261(6) Uani 1 1 d . . .
H110 H 0.0365 0.4216 0.6244 0.031 Uiso 1 1 calc R . .
C111 C -0.00048(17) 0.35451(10) 0.61543(12) 0.0212(5) Uani 1 1 d . . .
H111 H -0.0090 0.3544 0.5748 0.025 Uiso 1 1 calc R . .
C112 C -0.01519(15) 0.31498(9) 0.64478(11) 0.0158(5) Uani 1 1 d . . .
H112 H -0.0335 0.2876 0.6245 0.019 Uiso 1 1 calc R . .
C113 C 0.0178(3) 0.53920(13) 0.56528(18) 0.0489(10) Uani 1 1 d . . .
C114 C 0.0408(3) 0.58481(13) 0.5478(2) 0.0532(11) Uani 1 1 d . . .
H11A H -0.0071 0.6033 0.5351 0.080 Uiso 1 1 calc R . .
H11B H 0.0714 0.5817 0.5163 0.080 Uiso 1 1 calc R . .
H11C H 0.0734 0.6003 0.5802 0.080 Uiso 1 1 calc R . .
C115 C 0.2725(2) 0.41899(11) 0.29817(16) 0.0342(7) Uani 1 1 d . . .
C116 C 0.3512(2) 0.40850(12) 0.28559(17) 0.0379(8) Uani 1 1 d . . .
H11D H 0.3724 0.3811 0.3074 0.057 Uiso 1 1 d R . .
H11E H 0.3865 0.4350 0.2962 0.057 Uiso 1 1 d R . .
H11F H 0.3480 0.4023 0.2446 0.057 Uiso 1 1 d R . .
C117 C 0.3423(2) 0.30799(12) 0.42600(15) 0.0336(7) Uani 1 1 d . . .
C118 C 0.32858(19) 0.28116(11) 0.47458(14) 0.0274(6) Uani 1 1 d . . .
H11G H 0.3078 0.3014 0.5021 0.041 Uiso 1 1 calc R . .
H11H H 0.3787 0.2672 0.4928 0.041 Uiso 1 1 calc R . .
H11I H 0.2898 0.2566 0.4620 0.041 Uiso 1 1 calc R . .
C119 C 0.2313(3) 0.3615(3) 0.7292(3) 0.0762(17) Uani 1 1 d . . .
C120 C 0.2469(4) 0.4112(3) 0.7234(3) 0.095(2) Uani 1 1 d . . .
H12A H 0.2466 0.4266 0.7602 0.142 Uiso 1 1 calc R . .
H12B H 0.2054 0.4247 0.6946 0.142 Uiso 1 1 calc R . .
H12C H 0.2989 0.4154 0.7113 0.142 Uiso 1 1 calc R . .
C121 C -0.3033(2) 0.12118(15) 0.37479(19) 0.0462(9) Uani 1 1 d . . .
C122 C -0.26663(19) 0.15490(12) 0.41613(16) 0.0344(7) Uani 1 1 d . . .
H12D H -0.3073 0.1684 0.4363 0.052 Uiso 1 1 calc R . .
H12E H -0.2420 0.1795 0.3963 0.052 Uiso 1 1 calc R . .
H12F H -0.2258 0.1396 0.4438 0.052 Uiso 1 1 calc R . .
C123 C 0.1118(2) -0.00401(10) 0.35623(13) 0.0277(6) Uani 1 1 d . . .
C124 C 0.1269(3) 0.04255(11) 0.37778(15) 0.0405(9) Uani 1 1 d . . .
H12G H 0.0817 0.0532 0.3953 0.061 Uiso 1 1 calc R . .
H12H H 0.1342 0.0633 0.3462 0.061 Uiso 1 1 calc R . .
H12I H 0.1753 0.0427 0.4065 0.061 Uiso 1 1 calc R . .
C125 C -0.1659(5) 0.4210(2) 0.6767(4) 0.0351(15) Uani 0.50 1 d PDU C 1
C126 C -0.1519(3) 0.46286(15) 0.6514(3) 0.0799(19) Uani 1 1 d D . .
H12J H -0.1809 0.4879 0.6681 0.120 Uiso 0.50 1 d PR C 1
H12K H -0.1691 0.4614 0.6106 0.120 Uiso 0.50 1 d PR C 1
H12L H -0.0944 0.4700 0.6597 0.120 Uiso 0.50 1 d PR C 1
H12M H -0.1083 0.4668 0.6293 0.120 Uiso 0.50 1 d PR C 2
H12N H -0.1307 0.4641 0.6923 0.120 Uiso 0.50 1 d PR C 2
H12O H -0.1909 0.4878 0.6417 0.120 Uiso 0.50 1 d PR C 2
C127 C -0.1877(4) 0.4208(2) 0.6382(4) 0.0392(17) Uani 0.50 1 d PDU C 2
N1 N -0.1674(4) 0.3922(2) 0.7088(3) 0.0508(17) Uani 0.50 1 d PD C 1
N1S N -0.2207(4) 0.3876(2) 0.6236(4) 0.066(2) Uani 0.50 1 d PD C 2
N2 N -0.0023(3) 0.50365(13) 0.57894(19) 0.0761(14) Uani 1 1 d . . .
N3 N 0.2192(3) 0.3228(2) 0.7345(4) 0.123(3) Uani 1 1 d . . .
N4 N 0.2108(2) 0.42663(13) 0.30808(17) 0.0544(9) Uani 1 1 d . . .
N5 N 0.3528(3) 0.32906(16) 0.38760(18) 0.0730(13) Uani 1 1 d . . .
N6 N 0.0999(2) -0.04044(10) 0.33958(15) 0.0456(8) Uani 1 1 d . . .
N7 N -0.3344(3) 0.09401(16) 0.34226(19) 0.0677(11) Uani 1 1 d . . .
O1 O 0.07589(10) 0.19984(6) 0.37099(7) 0.0125(3) Uani 1 1 d . . .
O2 O 0.20983(10) 0.19239(6) 0.44448(7) 0.0122(3) Uani 1 1 d . . .
O3 O 0.13865(10) 0.18282(6) 0.53295(7) 0.0134(3) Uani 1 1 d . . .
O4 O 0.07179(10) 0.25410(6) 0.46614(7) 0.0127(3) Uani 1 1 d . . .
O5 O -0.03654(11) 0.25730(6) 0.37542(7) 0.0139(3) Uani 1 1 d . . .
H5Y H 0.004(3) 0.241(2) 0.372(3) 0.087(19) Uiso 1 1 d . . .
O6 O -0.15060(10) 0.24737(6) 0.43775(7) 0.0131(3) Uani 1 1 d . . .
O7 O -0.05723(10) 0.23668(6) 0.53709(7) 0.0126(3) Uani 1 1 d . . .
O8 O -0.01175(10) 0.18359(6) 0.45088(7) 0.0119(3) Uani 1 1 d . . .
O9 O 0.10500(10) 0.12662(6) 0.44382(7) 0.0140(3) Uani 1 1 d . . .
O10 O -0.04509(11) 0.31034(6) 0.47247(8) 0.0159(4) Uani 1 1 d . . .
P P -0.02700(4) 0.26450(2) 0.74124(3) 0.01241(13) Uani 1 1 d . . .
V1 V 0.10588(2) 0.181072(14) 0.454538(18) 0.01129(9) Uani 1 1 d . . .
V2 V -0.04421(2) 0.255257(14) 0.464717(17) 0.01140(9) Uani 1 1 d . . .

loop_
_atom_site_aniso_label
_atom_site_aniso_U_11
_atom_site_aniso_U_22
_atom_site_aniso_U_33
_atom_site_aniso_U_23
_atom_site_aniso_U_13
_atom_site_aniso_U_12
C1 0.0205(12) 0.0103(11) 0.0069(10) 0.0033(8) 0.0018(9) 0.0005(9)
C2 0.0199(12) 0.0114(11) 0.0098(11) 0.0040(9) 0.0018(9) -0.0005(9)
C3 0.0216(13) 0.0123(11) 0.0145(12) -0.0003(9) 0.0000(10) -0.0027(9)
C4 0.0272(14) 0.0146(12) 0.0118(12) 0.0003(9) 0.0019(10) 0.0009(10)
C5 0.0236(13) 0.0160(12) 0.0114(11) 0.0029(9) 0.0060(9) 0.0022(10)
C6 0.0204(12) 0.0109(11) 0.0110(11) 0.0041(9) 0.0038(9) -0.0003(9)
C7 0.0183(12) 0.0136(11) 0.0133(12) 0.0034(9) 0.0069(9) -0.0018(9)
C8 0.0166(11) 0.0109(11) 0.0128(11) 0.0012(9) 0.0052(9) -0.0036(9)
C9 0.0200(12) 0.0130(11) 0.0141(12) -0.0024(9) 0.0071(9) -0.0031(9)
C10 0.0203(12) 0.0105(11) 0.0175(12) -0.0024(9) 0.0080(10) -0.0025(9)
C11 0.0186(12) 0.0107(11) 0.0179(12) 0.0016(9) 0.0039(10) -0.0010(9)
C12 0.0164(11) 0.0107(11) 0.0113(11) 0.0007(9) 0.0034(9) -0.0029(9)
C13 0.0126(11) 0.0094(10) 0.0131(11) -0.0004(8) 0.0036(9) -0.0021(8)
C14 0.0195(12) 0.0126(11) 0.0094(11) 0.0002(9) 0.0020(9) -0.0016(9)
C15 0.0183(12) 0.0132(11) 0.0075(11) 0.0006(8) 0.0013(9) -0.0005(9)
C16 0.0138(11) 0.0199(13) 0.0144(12) -0.0039(10) 0.0014(9) 0.0035(9)
C17 0.0150(12) 0.0218(13) 0.0157(12) -0.0067(10) -0.0012(9) 0.0002(10)
C18 0.0152(12) 0.0172(12) 0.0144(12) -0.0069(9) 0.0025(9) 0.0011(9)
C19 0.0130(11) 0.0152(11) 0.0099(11) 0.0011(9) 0.0026(8) 0.0005(9)
C20 0.0157(11) 0.0147(11) 0.0073(10) 0.0006(8) 0.0011(8) -0.0023(9)
C21 0.0142(11) 0.0130(11) 0.0114(11) -0.0016(9) 0.0017(9) -0.0003(9)
C22 0.0109(11) 0.0138(11) 0.0154(12) -0.0006(9) 0.0024(9) 0.0009(9)
C23 0.0179(12) 0.0147(12) 0.0192(13) -0.0031(10) 0.0006(10) -0.0008(10)
C24 0.0199(13) 0.0121(12) 0.0271(14) -0.0011(10) 0.0023(11) -0.0040(10)
C25 0.0197(13) 0.0141(12) 0.0229(14) 0.0039(10) 0.0036(10) -0.0049(10)
C26 0.0139(11) 0.0121(11) 0.0159(12) 0.0010(9) 0.0024(9) -0.0006(9)
C27 0.0124(11) 0.0092(11) 0.0163(12) 0.0005(9) 0.0026(9) -0.0015(8)
C28 0.0179(12) 0.0153(12) 0.0154(12) 0.0022(9) 0.0044(9) -0.0048(9)
C29 0.0238(13) 0.0142(12) 0.0122(12) 0.0022(9) 0.0033(10) -0.0032(10)
C30 0.0228(13) 0.0190(13) 0.0181(13) 0.0056(10) 0.0034(10) -0.0060(10)
C31 0.0296(15) 0.0210(13) 0.0176(13) 0.0094(10) 0.0036(11) -0.0007(11)
C32 0.0227(13) 0.0243(14) 0.0177(13) 0.0091(11) 0.0009(10) 0.0017(11)
C33 0.0218(13) 0.0191(13) 0.0112(12) 0.0036(9) 0.0019(9) -0.0023(10)
C34 0.0221(13) 0.0140(12) 0.0105(11) 0.0030(9) 0.0036(9) -0.0033(10)
C35 0.0178(12) 0.0215(13) 0.0135(12) 0.0023(10) -0.0017(9) -0.0027(10)
C36 0.0166(12) 0.0156(12) 0.0161(12) 0.0021(9) -0.0015(9) -0.0055(9)
C37 0.0230(13) 0.0194(13) 0.0209(14) 0.0058(11) -0.0062(11) -0.0003(11)
C38 0.0263(14) 0.0184(13) 0.0277(15) -0.0008(11) -0.0051(12) 0.0055(11)
C39 0.0247(14) 0.0153(12) 0.0217(14) -0.0040(10) -0.0009(11) 0.0020(10)
C40 0.0166(12) 0.0108(11) 0.0162(12) 0.0000(9) -0.0013(9) -0.0019(9)
C41 0.0142(11) 0.0115(11) 0.0159(12) 0.0004(9) -0.0011(9) -0.0056(9)
C42 0.0178(12) 0.0111(11) 0.0138(12) -0.0003(9) 0.0013(9) -0.0003(9)
C43 0.0184(12) 0.0105(11) 0.0082(11) -0.0014(8) 0.0020(9) 0.0005(9)
C44 0.0162(11) 0.0150(12) 0.0123(11) -0.0015(9) 0.0031(9) 0.0016(9)
C45 0.0181(12) 0.0132(11) 0.0143(12) -0.0028(9) 0.0059(9) -0.0024(9)
C46 0.0177(12) 0.0120(11) 0.0133(12) -0.0002(9) 0.0045(9) -0.0014(9)
C47 0.0155(11) 0.0116(11) 0.0101(11) -0.0004(9) 0.0027(9) -0.0010(9)
C48 0.0141(11) 0.0131(11) 0.0075(10) -0.0010(8) 0.0029(8) -0.0038(9)
C49 0.0143(11) 0.0119(11) 0.0102(11) 0.0018(8) 0.0017(9) -0.0002(9)
C50 0.0103(10) 0.0118(11) 0.0137(11) -0.0004(9) 0.0026(8) 0.0008(8)
C51 0.0133(11) 0.0098(11) 0.0170(12) 0.0036(9) 0.0036(9) 0.0006(9)
C52 0.0110(11) 0.0092(11) 0.0224(13) 0.0006(9) 0.0019(9) -0.0016(8)
C53 0.0151(11) 0.0112(11) 0.0149(12) -0.0028(9) 0.0007(9) -0.0005(9)
C54 0.0117(11) 0.0116(11) 0.0147(12) 0.0004(9) 0.0023(9) -0.0008(9)
C55 0.0111(10) 0.0067(10) 0.0157(12) 0.0001(8) 0.0023(9) -0.0006(8)
C56 0.0158(11) 0.0119(11) 0.0141(12) -0.0005(9) -0.0003(9) -0.0003(9)
C57 0.0359(16) 0.0210(14) 0.0180(14) -0.0056(11) 0.0045(11) 0.0017(12)
C58 0.124(4) 0.0331(19) 0.0151(16) -0.0023(14) 0.013(2) 0.017(2)
C59 0.0466(19) 0.0212(15) 0.0330(17) -0.0093(13) 0.0091(14) 0.0038(13)
C60 0.043(2) 0.072(3) 0.062(3) -0.055(2) 0.0098(19) -0.014(2)
C61 0.0314(15) 0.0137(12) 0.0226(14) -0.0016(10) 0.0132(11) 0.0041(11)
C62 0.0398(18) 0.0211(15) 0.0420(19) 0.0017(13) 0.0250(15) 0.0072(13)
C63 0.0414(18) 0.0247(15) 0.0350(18) 0.0020(13) 0.0117(14) 0.0160(14)
C64 0.051(2) 0.0160(14) 0.0351(18) -0.0083(12) 0.0160(15) 0.0025(13)
C65 0.0145(13) 0.0345(16) 0.0337(16) -0.0210(13) -0.0043(11) 0.0022(11)
C66 0.0213(15) 0.0269(16) 0.052(2) 0.0078(14) -0.0069(14) -0.0065(12)
C67 0.0156(13) 0.065(2) 0.0134(13) -0.0007(14) -0.0009(10) -0.0047(14)
C68 0.0243(18) 0.082(3) 0.103(4) -0.075(3) -0.016(2) 0.0075(19)
C69 0.0358(17) 0.0176(14) 0.0348(17) -0.0023(12) 0.0001(13) -0.0129(12)
C70 0.076(4) 0.019(2) 0.038(3) 0.005(2) -0.005(3) -0.031(3)
C71 0.058(4) 0.017(2) 0.061(4) -0.019(2) 0.014(3) -0.013(2)
C72 0.035(3) 0.031(3) 0.053(3) 0.002(2) -0.009(2) -0.023(2)
C73 0.0395(18) 0.0267(16) 0.0274(16) 0.0168(13) 0.0040(13) 0.0010(13)
C74 0.044(2) 0.0262(17) 0.060(2) 0.0275(17) 0.0100(18) 0.0006(15)
C75 0.043(2) 0.0333(19) 0.069(3) 0.0256(19) 0.0103(19) 0.0110(16)
C76 0.103(4) 0.042(2) 0.033(2) 0.0225(18) 0.001(2) 0.002(2)
C77 0.053(2) 0.0288(17) 0.041(2) -0.0074(15) -0.0150(17) 0.0254(16)
C78 0.058(5) 0.017(3) 0.084(6) -0.011(3) -0.028(4) 0.021(3)
C79 0.065(5) 0.066(5) 0.040(4) 0.016(3) -0.002(3) 0.051(4)
C80 0.044(4) 0.047(4) 0.078(6) 0.010(4) 0.016(4) 0.023(3)
C81 0.0186(12) 0.0152(12) 0.0215(13) -0.0004(10) 0.0107(10) -0.0027(10)
C82 0.0302(15) 0.0202(13) 0.0264(15) 0.0031(11) 0.0149(12) -0.0026(11)
C83 0.0211(13) 0.0228(14) 0.0356(17) 0.0020(12) 0.0135(12) -0.0013(11)
C84 0.0263(15) 0.0274(15) 0.0318(16) -0.0101(12) 0.0135(12) -0.0106(12)
C85 0.0171(12) 0.0080(11) 0.0259(14) -0.0020(9) 0.0038(10) -0.0037(9)
C86 0.0220(14) 0.0131(12) 0.0422(18) -0.0024(11) 0.0113(12) -0.0050(10)
C87 0.0225(14) 0.0100(12) 0.0392(17) 0.0016(11) 0.0062(12) -0.0007(10)
C88 0.0353(16) 0.0161(13) 0.0323(16) -0.0064(12) 0.0021(13) -0.0110(12)
C89 0.0182(12) 0.0114(11) 0.0123(11) -0.0005(9) 0.0027(9) -0.0015(9)
C90 0.0223(13) 0.0201(13) 0.0180(13) -0.0030(10) 0.0020(10) 0.0067(10)
C91 0.0265(14) 0.0221(13) 0.0171(13) -0.0044(10) 0.0063(11) 0.0044(11)
C92 0.0279(14) 0.0294(15) 0.0117(12) -0.0036(11) 0.0009(10) 0.0027(12)
C93 0.0261(15) 0.0367(17) 0.0185(14) -0.0041(12) -0.0029(11) 0.0126(13)
C94 0.0208(13) 0.0245(14) 0.0205(14) -0.0048(11) 0.0031(10) 0.0062(11)
C95 0.0219(12) 0.0129(11) 0.0105(11) -0.0012(9) 0.0047(9) 0.0028(9)
C96 0.0212(13) 0.0166(12) 0.0140(12) 0.0002(9) 0.0037(9) 0.0021(10)
C97 0.0236(13) 0.0234(13) 0.0141(12) -0.0004(10) 0.0044(10) 0.0068(11)
C98 0.0393(17) 0.0200(13) 0.0148(13) -0.0037(10) 0.0044(11) 0.0105(12)
C99 0.0401(17) 0.0144(12) 0.0157(13) -0.0037(10) 0.0030(11) 0.0006(11)
C100 0.0266(14) 0.0172(12) 0.0145(12) -0.0020(10) 0.0049(10) -0.0020(10)
C101 0.0145(12) 0.0245(14) 0.0200(13) -0.0120(11) 0.0059(10) -0.0043(10)
C102 0.0292(15) 0.0257(15) 0.0358(17) -0.0142(13) 0.0169(13) -0.0099(12)
C103 0.0380(19) 0.042(2) 0.053(2) -0.0338(18) 0.0331(17) -0.0241(16)
C104 0.0187(15) 0.075(3) 0.045(2) -0.043(2) 0.0145(14) -0.0155(17)
C105 0.0146(14) 0.079(3) 0.0274(17) -0.0302(17) 0.0006(12) 0.0037(15)
C106 0.0167(13) 0.0438(18) 0.0160(13) -0.0129(12) 0.0025(10) 0.0022(12)
C107 0.0107(10) 0.0111(11) 0.0171(12) 0.0000(9) 0.0027(9) 0.0031(8)
C108 0.0263(14) 0.0174(13) 0.0172(13) -0.0026(10) 0.0037(10) -0.0035(10)
C109 0.0388(17) 0.0181(14) 0.0291(16) -0.0032(12) 0.0073(13) -0.0067(12)
C110 0.0292(15) 0.0198(14) 0.0310(16) 0.0078(12) 0.0099(12) 0.0026(11)
C111 0.0239(13) 0.0224(14) 0.0183(13) 0.0035(10) 0.0062(10) 0.0071(11)
C112 0.0146(11) 0.0176(12) 0.0147(12) -0.0016(9) 0.0009(9) 0.0039(9)
C113 0.081(3) 0.0296(19) 0.041(2) 0.0097(16) 0.027(2) 0.0080(19)
C114 0.081(3) 0.0278(18) 0.059(3) 0.0144(17) 0.036(2) 0.0062(19)
C115 0.0402(19) 0.0237(15) 0.0399(19) 0.0003(13) 0.0097(15) -0.0038(13)
C116 0.0428(19) 0.0266(16) 0.048(2) 0.0048(15) 0.0193(16) 0.0014(14)
C117 0.0387(18) 0.0334(17) 0.0312(17) -0.0004(14) 0.0128(14) 0.0002(14)
C118 0.0282(15) 0.0250(15) 0.0306(16) 0.0009(12) 0.0098(12) -0.0062(12)
C119 0.044(3) 0.092(4) 0.090(4) -0.038(4) 0.003(3) -0.001(3)
C120 0.068(4) 0.140(7) 0.072(4) 0.016(4) 0.000(3) -0.015(4)
C121 0.0352(19) 0.052(2) 0.050(2) 0.0061(19) 0.0037(17) 0.0013(17)
C122 0.0245(15) 0.0333(17) 0.046(2) -0.0069(15) 0.0073(14) 0.0000(13)
C123 0.0421(18) 0.0171(14) 0.0250(15) 0.0035(11) 0.0089(13) 0.0019(12)
C124 0.076(3) 0.0158(14) 0.0251(17) -0.0014(12) -0.0057(16) -0.0015(15)
C125 0.037(4) 0.028(3) 0.044(4) 0.004(3) 0.017(3) 0.006(3)
C126 0.075(3) 0.036(2) 0.142(6) 0.026(3) 0.057(4) 0.007(2)
C127 0.026(3) 0.034(4) 0.061(5) -0.004(4) 0.016(4) 0.012(3)
N1 0.053(4) 0.048(4) 0.057(4) 0.015(3) 0.028(3) 0.014(3)
N1S 0.049(4) 0.033(4) 0.122(8) -0.031(4) 0.033(4) -0.005(3)
N2 0.132(4) 0.034(2) 0.067(3) 0.0176(18) 0.032(3) -0.004(2)
N3 0.062(3) 0.095(4) 0.212(8) -0.085(5) 0.018(4) -0.001(3)
N4 0.050(2) 0.053(2) 0.065(2) 0.0048(18) 0.0218(18) 0.0064(17)
N5 0.108(4) 0.073(3) 0.049(2) 0.025(2) 0.045(2) 0.017(3)
N6 0.068(2) 0.0202(14) 0.051(2) -0.0026(13) 0.0160(17) -0.0052(14)
N7 0.057(2) 0.076(3) 0.065(3) -0.002(2) -0.006(2) -0.013(2)
O1 0.0187(8) 0.0090(8) 0.0101(8) 0.0008(6) 0.0031(6) -0.0009(6)
O2 0.0160(8) 0.0086(8) 0.0126(8) 0.0005(6) 0.0042(6) 0.0001(6)
O3 0.0143(8) 0.0159(8) 0.0100(8) -0.0024(6) 0.0020(6) -0.0038(7)
O4 0.0145(8) 0.0092(8) 0.0140(8) 0.0011(6) 0.0010(6) -0.0038(6)
O5 0.0169(9) 0.0110(8) 0.0136(8) 0.0037(6) 0.0022(7) -0.0018(7)
O6 0.0144(8) 0.0112(8) 0.0134(8) 0.0014(6) 0.0011(6) -0.0023(6)
O7 0.0140(8) 0.0116(8) 0.0121(8) 0.0006(6) 0.0020(6) -0.0037(6)
O8 0.0144(8) 0.0085(8) 0.0130(8) -0.0014(6) 0.0026(6) -0.0040(6)
O9 0.0164(8) 0.0129(8) 0.0127(8) -0.0004(6) 0.0022(7) -0.0010(7)
O10 0.0186(9) 0.0132(8) 0.0162(9) 0.0009(7) 0.0033(7) -0.0022(7)
P 0.0133(3) 0.0118(3) 0.0125(3) -0.0023(2) 0.0032(2) 0.0003(2)
V1 0.01276(19) 0.00889(19) 0.0120(2) 0.00004(14) 0.00143(15) -0.00184(15)
V2 0.01310(19) 0.00997(19) 0.01104(19) 0.00031(15) 0.00163(14) -0.00246(15)

loop_
_atom_type_symbol
_atom_type_description
_atom_type_scat_dispersion_real
_atom_type_scat_dispersion_imag
_atom_type_scat_source
C C 0.0033 0.0016 'International Tables Vol C Tables 4.2.6.8 and 6.1.1.4'
H H 0.0000 0.0000 'International Tables Vol C Tables 4.2.6.8 and 6.1.1.4'
N N 0.0061 0.0033 'International Tables Vol C Tables 4.2.6.8 and 6.1.1.4'
O O 0.0106 0.0060 'International Tables Vol C Tables 4.2.6.8 and 6.1.1.4'
P P 0.1023 0.0942 'International Tables Vol C Tables 4.2.6.8 and 6.1.1.4'
V V 0.3005 0.5294 'International Tables Vol C Tables 4.2.6.8 and 6.1.1.4'

loop_
_geom_angle_atom_site_label_1
_geom_angle_atom_site_label_2
_geom_angle_atom_site_label_3
_geom_angle
O1 C1 C2 120.8(2)
O1 C1 C6 119.4(2)
C2 C1 C6 119.8(2)
C3 C2 C1 119.2(2)
C3 C2 C56 119.8(2)
C1 C2 C56 121.0(2)
C2 C3 C4 122.3(2)
C2 C3 H3 118.8
C4 C3 H3 118.8
C5 C4 C3 117.0(2)
C5 C4 C57 120.1(2)
C3 C4 C57 122.8(2)
C6 C5 C4 122.5(2)
C6 C5 H5 118.8
C4 C5 H5 118.8
C5 C6 C1 119.0(2)
C5 C6 C7 120.0(2)
C1 C6 C7 120.9(2)
C6 C7 C8 110.8(2)
C6 C7 H7A 109.5
C8 C7 H7A 109.5
C6 C7 H7B 109.5
C8 C7 H7B 109.5
H7A C7 H7B 108.1
C9 C8 C13 119.0(2)
C9 C8 C7 120.7(2)
C13 C8 C7 120.2(2)
C8 C9 C10 122.3(2)
C8 C9 H9 118.9
C10 C9 H9 118.9
C9 C10 C11 117.2(2)
C9 C10 C61 119.7(2)
C11 C10 C61 123.1(2)
C12 C11 C10 122.5(2)
C12 C11 H11 118.8
C10 C11 H11 118.8
C11 C12 C13 118.6(2)
C11 C12 C14 119.3(2)
C13 C12 C14 121.8(2)
O2 C13 C8 118.9(2)
O2 C13 C12 120.8(2)
C8 C13 C12 120.4(2)
C15 C14 C12 117.1(2)
C15 C14 H14A 108.0
C12 C14 H14A 108.0
C15 C14 H14B 108.0
C12 C14 H14B 108.0
H14A C14 H14B 107.3
C16 C15 C20 119.2(2)
C16 C15 C14 120.4(2)
C20 C15 C14 120.4(2)
C15 C16 C17 122.3(2)
C15 C16 H16 118.8
C17 C16 H16 118.8
C18 C17 C16 116.8(2)
C18 C17 C65 122.7(2)
C16 C17 C65 120.5(2)
C19 C18 C17 122.6(2)
C19 C18 H18 118.7
C17 C18 H18 118.7
C18 C19 C20 119.3(2)
C18 C19 C21 119.6(2)
C20 C19 C21 121.0(2)
O3 C20 C19 120.8(2)
O3 C20 C15 119.6(2)
C19 C20 C15 119.6(2)
C22 C21 C19 108.3(2)
C22 C21 H21A 110.0
C19 C21 H21A 110.0
C22 C21 H21B 110.0
C19 C21 H21B 110.0
H21A C21 H21B 108.4
C23 C22 C27 118.8(2)
C23 C22 C21 119.8(2)
C27 C22 C21 121.0(2)
C24 C23 C22 122.5(2)
C24 C23 H23 118.8
C22 C23 H23 118.8
C25 C24 C23 117.2(2)
C25 C24 C69 122.1(2)
C23 C24 C69 120.7(3)
C24 C25 C26 122.5(2)
C24 C25 H25 118.7
C26 C25 H25 118.7
C27 C26 C25 118.7(2)
C27 C26 C28 123.0(2)
C25 C26 C28 118.3(2)
O4 C27 C26 121.3(2)
O4 C27 C22 118.4(2)
C26 C27 C22 120.2(2)
C29 C28 C26 114.8(2)
C29 C28 H28A 108.6
C26 C28 H28A 108.6
C29 C28 H28B 108.6
C26 C28 H28B 108.6
H28A C28 H28B 107.5
C34 C29 C30 118.0(2)
C34 C29 C28 121.8(2)
C30 C29 C28 120.2(2)
C31 C30 C29 122.3(2)
C31 C30 H30 118.9
C29 C30 H30 118.9
C30 C31 C32 117.1(2)
C30 C31 C73 122.5(3)
C32 C31 C73 120.2(3)
C33 C32 C31 122.7(3)
C33 C32 H32 118.6
C31 C32 H32 118.6
C34 C33 C32 118.0(2)
C34 C33 C35 121.7(2)
C32 C33 C35 120.3(2)
O5 C34 C33 117.6(2)
O5 C34 C29 120.5(2)
C33 C34 C29 121.9(2)
C33 C35 C36 109.9(2)
C33 C35 H35A 109.7
C36 C35 H35A 109.7
C33 C35 H35B 109.7
C36 C35 H35B 109.7
H35A C35 H35B 108.2
C37 C36 C41 119.0(3)
C37 C36 C35 121.0(2)
C41 C36 C35 119.8(2)
C38 C37 C36 122.3(3)
C38 C37 H37 118.9
C36 C37 H37 118.9
C37 C38 C39 117.4(3)
C37 C38 C77 121.7(3)
C39 C38 C77 120.9(3)
C40 C39 C38 122.7(3)
C40 C39 H39 118.7
C38 C39 H39 118.7
C39 C40 C41 118.3(2)
C39 C40 C42 119.3(2)
C41 C40 C42 122.4(2)
O6 C41 C36 118.9(2)
O6 C41 C40 120.7(2)
C36 C41 C40 120.4(2)
C40 C42 C43 117.5(2)
C40 C42 H42A 107.9
C43 C42 H42A 107.9
C40 C42 H42B 107.9
C43 C42 H42B 107.9
H42A C42 H42B 107.2
C44 C43 C48 119.0(2)
C44 C43 C42 120.4(2)
C48 C43 C42 120.5(2)
C45 C44 C43 121.9(2)
C45 C44 H44 119.0
C43 C44 H44 119.0
C46 C45 C44 117.0(2)
C46 C45 C81 119.0(2)
C44 C45 C81 123.9(2)
C47 C46 C45 123.0(2)
C47 C46 H46 118.5
C45 C46 H46 118.5
C46 C47 C48 118.4(2)
C46 C47 C49 119.2(2)
C48 C47 C49 122.0(2)
O7 C48 C47 120.5(2)
O7 C48 C43 118.9(2)
C47 C48 C43 120.5(2)
C50 C49 C47 107.42(19)
C50 C49 H49A 110.2
C47 C49 H49A 110.2
C50 C49 H49B 110.2
C47 C49 H49B 110.2
H49A C49 H49B 108.5
C51 C50 C55 118.8(2)
C51 C50 C49 120.8(2)
C55 C50 C49 120.2(2)
C50 C51 C52 122.8(2)
C50 C51 H51 118.6
C52 C51 H51 118.6
C53 C52 C51 116.9(2)
C53 C52 C85 123.6(2)
C51 C52 C85 119.5(2)
C52 C53 C54 122.9(2)
C52 C53 H53 118.6
C54 C53 H53 118.6
C55 C54 C53 118.7(2)
C55 C54 C56 122.3(2)
C53 C54 C56 119.1(2)
O8 C55 C54 121.4(2)
O8 C55 C50 118.6(2)
C54 C55 C50 120.0(2)
C54 C56 C2 114.7(2)
C54 C56 H56A 108.6
C2 C56 H56A 108.6
C54 C56 H56B 108.6
C2 C56 H56B 108.6
H56A C56 H56B 107.6
C60 C57 C59 107.8(3)
C60 C57 C58 109.5(3)
C59 C57 C58 108.5(3)
C60 C57 C4 112.2(3)
C59 C57 C4 109.8(2)
C58 C57 C4 108.9(2)
C57 C58 H58A 109.5
C57 C58 H58B 109.5
H58A C58 H58B 109.5
C57 C58 H58C 109.5
H58A C58 H58C 109.5
H58B C58 H58C 109.5
C57 C59 H59A 109.5
C57 C59 H59B 109.5
H59A C59 H59B 109.5
C57 C59 H59C 109.5
H59A C59 H59C 109.5
H59B C59 H59C 109.5
C57 C60 H60A 109.5
C57 C60 H60B 109.5
H60A C60 H60B 109.5
C57 C60 H60C 109.5
H60A C60 H60C 109.5
H60B C60 H60C 109.5
C63 C61 C10 112.4(2)
C63 C61 C62 108.4(3)
C10 C61 C62 109.9(2)
C63 C61 C64 108.4(2)
C10 C61 C64 108.6(2)
C62 C61 C64 109.0(3)
C61 C62 H62A 109.5
C61 C62 H62B 109.5
H62A C62 H62B 109.5
C61 C62 H62C 109.5
H62A C62 H62C 109.5
H62B C62 H62C 109.5
C61 C63 H63A 109.5
C61 C63 H63B 109.5
H63A C63 H63B 109.5
C61 C63 H63C 109.5
H63A C63 H63C 109.5
H63B C63 H63C 109.5
C61 C64 H64A 109.5
C61 C64 H64B 109.5
H64A C64 H64B 109.5
C61 C64 H64C 109.5
H64A C64 H64C 109.5
H64B C64 H64C 109.5
C68 C65 C67 108.6(3)
C68 C65 C17 112.1(2)
C67 C65 C17 109.9(3)
C68 C65 C66 107.8(3)
C67 C65 C66 109.7(2)
C17 C65 C66 108.7(2)
C65 C66 H66A 109.5
C65 C66 H66B 109.5
H66A C66 H66B 109.5
C65 C66 H66C 109.5
H66A C66 H66C 109.5
H66B C66 H66C 109.5
C65 C67 H67A 109.5
C65 C67 H67B 109.5
H67A C67 H67B 109.5
C65 C67 H67C 109.5
H67A C67 H67C 109.5
H67B C67 H67C 109.5
C65 C68 H68A 109.5
C65 C68 H68B 109.5
H68A C68 H68B 109.5
C65 C68 H68C 109.5
H68A C68 H68C 109.5
H68B C68 H68C 109.5
C72 C69 C70 110.9(4)
C70S C69 C71S 110.0(7)
C72 C69 C24 109.6(3)
C70S C69 C24 109.5(6)
C70 C69 C24 112.9(3)
C71S C69 C24 114.2(5)
C72 C69 C71 108.4(4)
C70 C69 C71 106.8(4)
C24 C69 C71 108.1(3)
C70S C69 C72S 108.7(7)
C71S C69 C72S 107.2(6)
C24 C69 C72S 107.1(6)
C69 C70 H70A 106.7
C69 C70 H70B 112.5
H70A C70 H70B 109.5
C69 C70 H70C 109.2
H70A C70 H70C 109.5
H70B C70 H70C 109.5
C69 C71 H71A 108.5
C69 C71 H71B 111.0
H71A C71 H71B 109.5
C69 C71 H71C 109.0
H71A C71 H71C 109.5
H71B C71 H71C 109.5
C69 C72 H72A 109.7
C69 C72 H72B 109.0
H72A C72 H72B 109.5
C69 C72 H72C 109.7
H72A C72 H72C 109.5
H72B C72 H72C 109.5
C76 C73 C74 111.0(3)
C76 C73 C31 109.1(3)
C74 C73 C31 111.9(3)
C76 C73 C75 108.6(3)
C74 C73 C75 106.1(3)
C31 C73 C75 110.0(3)
C73 C74 H74A 109.5
C73 C74 H74B 109.5
H74A C74 H74B 109.5
C73 C74 H74C 109.5
H74A C74 H74C 109.5
H74B C74 H74C 109.5
C73 C75 H75A 109.5
C73 C75 H75B 109.5
H75A C75 H75B 109.5
C73 C75 H75C 109.5
H75A C75 H75C 109.5
H75B C75 H75C 109.5
C73 C76 H76A 109.5
C73 C76 H76B 109.5
H76A C76 H76B 109.5
C73 C76 H76C 109.5
H76A C76 H76C 109.5
H76B C76 H76C 109.5
C80S C77 C78S 119.5(7)
C78 C77 C79 117.8(5)
C78 C77 C38 111.8(3)
C79 C77 C38 114.7(4)
C78 C77 C80 101.6(5)
C79 C77 C80 102.3(5)
C38 C77 C80 106.5(3)
C80S C77 C79S 103.0(6)
C78S C77 C79S 103.1(6)
C77 C78 H78A 107.2
C77 C78 H78B 102.4
H78A C78 H78B 109.5
C77 C78 H78C 118.4
H78A C78 H78C 109.5
H78B C78 H78C 109.5
C77 C79 H79A 103.8
C77 C79 H79B 122.3
H79A C79 H79B 109.5
C77 C79 H79C 101.6
H79A C79 H79C 109.5
H79B C79 H79C 109.5
C77 C80 H80A 108.9
C77 C80 H80B 109.7
H80A C80 H80B 109.5
C77 C80 H80C 109.8
H80A C80 H80C 109.5
H80B C80 H80C 109.5
C83 C81 C45 112.3(2)
C83 C81 C84 108.3(2)
C45 C81 C84 109.6(2)
C83 C81 C82 107.9(2)
C45 C81 C82 109.4(2)
C84 C81 C82 109.3(2)
C81 C82 H82A 109.5
C81 C82 H82B 109.5
H82A C82 H82B 109.5
C81 C82 H82C 109.5
H82A C82 H82C 109.5
H82B C82 H82C 109.5
C81 C83 H83A 109.5
C81 C83 H83B 109.5
H83A C83 H83B 109.5
C81 C83 H83C 109.5
H83A C83 H83C 109.5
H83B C83 H83C 109.5
C81 C84 H84A 109.5
C81 C84 H84B 109.5
H84A C84 H84B 109.5
C81 C84 H84C 109.5
H84A C84 H84C 109.5
H84B C84 H84C 109.5
C87 C85 C88 108.3(2)
C87 C85 C52 109.0(2)
C88 C85 C52 112.0(2)
C87 C85 C86 109.9(2)
C88 C85 C86 108.1(2)
C52 C85 C86 109.5(2)
C85 C86 H86A 109.5
C85 C86 H86B 109.5
H86A C86 H86B 109.5
C85 C86 H86C 109.5
H86A C86 H86C 109.5
H86B C86 H86C 109.5
C85 C87 H87A 109.5
C85 C87 H87B 109.5
H87A C87 H87B 109.5
C85 C87 H87C 109.5
H87A C87 H87C 109.5
H87B C87 H87C 109.5
C85 C88 H88A 109.5
C85 C88 H88B 109.5
H88A C88 H88B 109.5
C85 C88 H88C 109.5
H88A C88 H88C 109.5
H88B C88 H88C 109.5
C94 C89 C90 120.0(2)
C94 C89 P 121.6(2)
C90 C89 P 118.31(19)
C91 C90 C89 120.0(2)
C91 C90 H90 120.0
C89 C90 H90 120.0
C90 C91 C92 119.7(3)
C90 C91 H91 120.1
C92 C91 H91 120.1
C91 C92 C93 120.6(3)
C91 C92 H92 119.7
C93 C92 H92 119.7
C94 C93 C92 119.8(3)
C94 C93 H93 120.1
C92 C93 H93 120.1
C93 C94 C89 119.8(3)
C93 C94 H94 120.1
C89 C94 H94 120.1
C100 C95 C96 120.3(2)
C100 C95 P 121.3(2)
C96 C95 P 118.23(19)
C97 C96 C95 119.2(2)
C97 C96 H96 120.4
C95 C96 H96 120.4
C98 C97 C96 120.2(3)
C98 C97 H97 119.9
C96 C97 H97 119.9
C97 C98 C99 120.6(3)
C97 C98 H98 119.7
C99 C98 H98 119.7
C98 C99 C100 119.8(3)
C98 C99 H99 120.1
C100 C99 H99 120.1
C99 C100 C95 119.8(3)
C99 C100 H100 120.1
C95 C100 H100 120.1
C106 C101 C102 120.7(3)
C106 C101 P 121.6(2)
C102 C101 P 117.6(2)
C103 C102 C101 119.2(3)
C103 C102 H102 120.4
C101 C102 H102 120.4
C104 C103 C102 120.4(4)
C104 C103 H103 119.8
C102 C103 H103 119.8
C105 C104 C103 120.3(3)
C105 C104 H104 119.9
C103 C104 H104 119.9
C104 C105 C106 120.3(4)
C104 C105 H105 119.8
C106 C105 H105 119.8
C101 C106 C105 119.1(3)
C101 C106 H106 120.4
C105 C106 H106 120.4
C112 C107 C108 120.6(2)
C112 C107 P 118.48(19)
C108 C107 P 120.9(2)
C109 C108 C107 119.0(3)
C109 C108 H108 120.5
C107 C108 H108 120.5
C108 C109 C110 120.4(3)
C108 C109 H109 119.8
C110 C109 H109 119.8
C111 C110 C109 120.1(3)
C111 C110 H110 120.0
C109 C110 H110 120.0
C112 C111 C110 120.3(3)
C112 C111 H111 119.8
C110 C111 H111 119.8
C111 C112 C107 119.5(2)
C111 C112 H112 120.2
C107 C112 H112 120.2
N2 C113 C114 178.2(5)
C113 C114 H11A 109.5
C113 C114 H11B 109.5
H11A C114 H11B 109.5
C113 C114 H11C 109.5
H11A C114 H11C 109.5
H11B C114 H11C 109.5
N4 C115 C116 179.2(4)
C115 C116 H11D 109.5
C115 C116 H11E 109.5
H11D C116 H11E 109.5
C115 C116 H11F 109.5
H11D C116 H11F 109.5
H11E C116 H11F 109.5
N5 C117 C118 179.7(5)
C117 C118 H11G 109.5
C117 C118 H11H 109.5
H11G C118 H11H 109.5
C117 C118 H11I 109.5
H11G C118 H11I 109.5
H11H C118 H11I 109.5
N3 C119 C120 179.0(8)
C119 C120 H12A 109.5
C119 C120 H12B 109.5
H12A C120 H12B 109.5
C119 C120 H12C 109.5
H12A C120 H12C 109.5
H12B C120 H12C 109.5
N7 C121 C122 178.3(5)
C121 C122 H12D 109.5
C121 C122 H12E 109.5
H12D C122 H12E 109.5
C121 C122 H12F 109.5
H12D C122 H12F 109.5
H12E C122 H12F 109.5
N6 C123 C124 179.8(4)
C123 C124 H12G 109.5
C123 C124 H12H 109.5
H12G C124 H12H 109.5
C123 C124 H12I 109.5
H12G C124 H12I 109.5
H12H C124 H12I 109.5
N1 C125 C126 163.0(10)
N1 C125 H12N 121.9
C127 C126 H12J 120.3
C125 C126 H12J 109.4
C125 C126 H12K 110.5
H12J C126 H12K 109.8
C125 C126 H12L 109.2
H12J C126 H12L 108.0
H12K C126 H12L 109.9
C127 C126 H12M 109.1
C125 C126 H12M 122.0
C127 C126 H12N 109.8
H12M C126 H12N 109.5
C127 C126 H12O 109.6
H12M C126 H12O 109.5
H12N C126 H12O 109.5
C1 O1 V1 120.54(14)
C13 O2 V1 121.58(14)
C20 O3 V1 127.26(15)
C27 O4 V2 118.87(14)
C27 O4 V1 133.79(15)
V2 O4 V1 107.21(7)
C34 O5 V2 119.99(15)
C34 O5 H5Y 117(4)
V2 O5 H5Y 104(4)
C41 O6 V2 123.56(15)
C48 O7 V2 125.27(15)
C55 O8 V1 116.24(14)
C55 O8 V2 135.91(14)
V1 O8 V2 107.78(7)
C107 P C95 108.78(12)
C107 P C89 111.28(12)
C95 P C89 109.69(12)
C107 P C101 110.44(13)
C95 P C101 111.31(12)
C89 P C101 105.32(12)
O9 V1 O2 97.97(8)
O9 V1 O3 100.40(8)
O2 V1 O3 88.98(8)
O9 V1 O8 92.58(8)
O2 V1 O8 164.30(7)
O3 V1 O8 100.57(7)
O9 V1 O1 96.47(8)
O2 V1 O1 85.74(7)
O3 V1 O1 162.87(8)
O8 V1 O1 81.53(7)
O9 V1 O4 164.44(8)
O2 V1 O4 97.07(7)
O3 V1 O4 83.85(7)
O8 V1 O4 71.89(6)
O1 V1 O4 80.65(7)
O10 V2 O6 97.83(9)
O10 V2 O7 100.20(9)
O6 V2 O7 91.73(8)
O10 V2 O4 92.43(8)
O6 V2 O4 159.14(8)
O7 V2 O4 104.31(7)
O10 V2 O5 95.13(8)
O6 V2 O5 82.59(7)
O7 V2 O5 164.26(7)
O4 V2 O5 78.43(7)
O10 V2 O8 165.28(8)
O6 V2 O8 95.16(7)
O7 V2 O8 86.27(7)
O4 V2 O8 73.08(7)
O5 V2 O8 79.67(7)

loop_
_geom_bond_atom_site_label_1
_geom_bond_atom_site_label_2
_geom_bond_distance
C1 O1 1.366(3)
C1 C2 1.399(3)
C1 C6 1.405(3)
C2 C3 1.395(3)
C2 C56 1.517(3)
C3 C4 1.397(4)
C3 H3 0.9500
C4 C5 1.394(4)
C4 C57 1.536(4)
C5 C6 1.393(4)
C5 H5 0.9500
C6 C7 1.513(3)
C7 C8 1.514(3)
C7 H7A 0.9900
C7 H7B 0.9900
C8 C9 1.393(3)
C8 C13 1.399(3)
C9 C10 1.394(4)
C9 H9 0.9500
C10 C11 1.397(4)
C10 C61 1.529(3)
C11 C12 1.393(3)
C11 H11 0.9500
C12 C13 1.403(3)
C12 C14 1.518(3)
C13 O2 1.358(3)
C14 C15 1.510(3)
C14 H14A 0.9900
C14 H14B 0.9900
C15 C16 1.391(3)
C15 C20 1.406(3)
C16 C17 1.398(4)
C16 H16 0.9500
C17 C18 1.395(4)
C17 C65 1.529(4)
C18 C19 1.386(3)
C18 H18 0.9500
C19 C20 1.398(3)
C19 C21 1.511(3)
C20 O3 1.352(3)
C21 C22 1.511(3)
C21 H21A 0.9900
C21 H21B 0.9900
C22 C23 1.394(3)
C22 C27 1.402(3)
C23 C24 1.393(4)
C23 H23 0.9500
C24 C25 1.389(4)
C24 C69 1.534(4)
C25 C26 1.400(3)
C25 H25 0.9500
C26 C27 1.400(3)
C26 C28 1.521(3)
C27 O4 1.378(3)
C28 C29 1.510(4)
C28 H28A 0.9900
C28 H28B 0.9900
C29 C34 1.397(4)
C29 C30 1.403(4)
C30 C31 1.395(4)
C30 H30 0.9500
C31 C32 1.399(4)
C31 C73 1.532(4)
C32 C33 1.397(4)
C32 H32 0.9500
C33 C34 1.390(4)
C33 C35 1.513(4)
C34 O5 1.385(3)
C35 C36 1.515(4)
C35 H35A 0.9900
C35 H35B 0.9900
C36 C37 1.393(4)
C36 C41 1.400(3)
C37 C38 1.391(4)
C37 H37 0.9500
C38 C39 1.395(4)
C38 C77 1.533(4)
C39 C40 1.393(4)
C39 H39 0.9500
C40 C41 1.409(4)
C40 C42 1.511(3)
C41 O6 1.359(3)
C42 C43 1.513(3)
C42 H42A 0.9900
C42 H42B 0.9900
C43 C44 1.395(3)
C43 C48 1.400(3)
C44 C45 1.395(3)
C44 H44 0.9500
C45 C46 1.395(4)
C45 C81 1.531(3)
C46 C47 1.389(3)
C46 H46 0.9500
C47 C48 1.395(3)
C47 C49 1.512(3)
C48 O7 1.366(3)
C49 C50 1.511(3)
C49 H49A 0.9900
C49 H49B 0.9900
C50 C51 1.390(3)
C50 C55 1.408(3)
C51 C52 1.394(4)
C51 H51 0.9500
C52 C53 1.384(4)
C52 C85 1.533(3)
C53 C54 1.400(3)
C53 H53 0.9500
C54 C55 1.399(3)
C54 C56 1.515(3)
C55 O8 1.374(3)
C56 H56A 0.9900
C56 H56B 0.9900
C57 C60 1.521(5)
C57 C59 1.523(4)
C57 C58 1.533(5)
C58 H58A 0.9800
C58 H58B 0.9800
C58 H58C 0.9800
C59 H59A 0.9800
C59 H59B 0.9800
C59 H59C 0.9800
C60 H60A 0.9800
C60 H60B 0.9800
C60 H60C 0.9800
C61 C63 1.527(4)
C61 C62 1.531(4)
C61 C64 1.543(4)
C62 H62A 0.9800
C62 H62B 0.9800
C62 H62C 0.9800
C63 H63A 0.9800
C63 H63B 0.9800
C63 H63C 0.9800
C64 H64A 0.9800
C64 H64B 0.9800
C64 H64C 0.9800
C65 C68 1.522(4)
C65 C67 1.526(5)
C65 C66 1.548(5)
C66 H66A 0.9800
C66 H66B 0.9800
C66 H66C 0.9800
C67 H67A 0.9800
C67 H67B 0.9800
C67 H67C 0.9800
C68 H68A 0.9800
C68 H68B 0.9800
C68 H68C 0.9800
C69 C72 1.502(5)
C69 C70S 1.503(10)
C69 C70 1.513(5)
C69 C71S 1.524(9)
C69 C71 1.558(6)
C69 C72S 1.562(10)
C70 H70A 0.9800
C70 H70B 0.9800
C70 H70C 0.9800
C71 H71A 0.9800
C71 H71B 0.9800
C71 H71C 0.9800
C72 H72A 0.9800
C72 H72B 0.9800
C72 H72C 0.9800
C73 C76 1.522(5)
C73 C74 1.522(5)
C73 C75 1.549(5)
C74 H74A 0.9800
C74 H74B 0.9800
C74 H74C 0.9800
C75 H75A 0.9800
C75 H75B 0.9800
C75 H75C 0.9800
C76 H76A 0.9800
C76 H76B 0.9800
C76 H76C 0.9800
C77 C80S 1.443(8)
C77 C78S 1.453(10)
C77 C78 1.467(6)
C77 C79 1.469(6)
C77 C80 1.661(7)
C77 C79S 1.700(9)
C78 H78A 0.9800
C78 H78B 0.9800
C78 H78C 0.9800
C79 H79A 0.9800
C79 H79B 0.9800
C79 H79C 0.9800
C80 H80A 0.9800
C80 H80B 0.9800
C80 H80C 0.9800
C81 C83 1.528(4)
C81 C84 1.535(4)
C81 C82 1.535(4)
C82 H82A 0.9800
C82 H82B 0.9800
C82 H82C 0.9800
C83 H83A 0.9800
C83 H83B 0.9800
C83 H83C 0.9800
C84 H84A 0.9800
C84 H84B 0.9800
C84 H84C 0.9800
C85 C87 1.531(4)
C85 C88 1.532(4)
C85 C86 1.536(4)
C86 H86A 0.9800
C86 H86B 0.9800
C86 H86C 0.9800
C87 H87A 0.9800
C87 H87B 0.9800
C87 H87C 0.9800
C88 H88A 0.9800
C88 H88B 0.9800
C88 H88C 0.9800
C89 C94 1.385(4)
C89 C90 1.396(4)
C89 P 1.795(3)
C90 C91 1.379(4)
C90 H90 0.9500
C91 C92 1.382(4)
C91 H91 0.9500
C92 C93 1.386(4)
C92 H92 0.9500
C93 C94 1.384(4)
C93 H93 0.9500
C94 H94 0.9500
C95 C100 1.392(4)
C95 C96 1.399(4)
C95 P 1.794(3)
C96 C97 1.392(4)
C96 H96 0.9500
C97 C98 1.383(4)
C97 H97 0.9500
C98 C99 1.386(4)
C98 H98 0.9500
C99 C100 1.389(4)
C99 H99 0.9500
C100 H100 0.9500
C101 C106 1.388(4)
C101 C102 1.391(4)
C101 P 1.798(3)
C102 C103 1.386(5)
C102 H102 0.9500
C103 C104 1.380(6)
C103 H103 0.9500
C104 C105 1.376(6)
C104 H104 0.9500
C105 C106 1.391(4)
C105 H105 0.9500
C106 H106 0.9500
C107 C112 1.395(4)
C107 C108 1.396(4)
C107 P 1.787(3)
C108 C109 1.386(4)
C108 H108 0.9500
C109 C110 1.387(4)
C109 H109 0.9500
C110 C111 1.386(4)
C110 H110 0.9500
C111 C112 1.378(4)
C111 H111 0.9500
C112 H112 0.9500
C113 N2 1.143(5)
C113 C114 1.450(5)
C114 H11A 0.9800
C114 H11B 0.9800
C114 H11C 0.9800
C115 N4 1.133(5)
C115 C116 1.450(5)
C116 H11D 0.9800
C116 H11E 0.9800
C116 H11F 0.9800
C117 N5 1.131(5)
C117 C118 1.435(4)
C118 H11G 0.9800
C118 H11H 0.9800
C118 H11I 0.9800
C119 N3 1.145(9)
C119 C120 1.466(10)
C120 H12A 0.9800
C120 H12B 0.9800
C120 H12C 0.9800
C121 N7 1.165(6)
C121 C122 1.448(5)
C122 H12D 0.9800
C122 H12E 0.9800
C122 H12F 0.9800
C123 N6 1.128(4)
C123 C124 1.444(4)
C124 H12G 0.9800
C124 H12H 0.9800
C124 H12I 0.9800
C125 N1 1.128(9)
C125 C126 1.385(7)
C126 C127 1.371(8)
C126 H12J 0.9909
C126 H12K 0.9654
C126 H12L 0.9887
C126 H12M 0.9800
C126 H12N 0.9800
C126 H12O 0.9800
C127 N1S 1.134(9)
O1 V1 2.0358(17)
O2 V1 1.8503(17)
O3 V1 1.8522(17)
O4 V2 1.9687(17)
O4 V1 2.2116(17)
O5 V2 2.1393(18)
O5 H5Y 0.85(6)
O6 V2 1.8355(17)
O7 V2 1.8416(17)
O8 V1 1.9907(17)
O8 V2 2.1759(17)
O9 V1 1.5891(17)
O10 V2 1.5982(18)

loop_
_geom_torsion_atom_site_label_1
_geom_torsion_atom_site_label_2
_geom_torsion_atom_site_label_3
_geom_torsion_atom_site_label_4
_geom_torsion
O1 C1 C2 C3 178.6(2)
C6 C1 C2 C3 -1.2(3)
O1 C1 C2 C56 0.8(3)
C6 C1 C2 C56 -179.1(2)
C1 C2 C3 C4 -0.8(4)
C56 C2 C3 C4 177.1(2)
C2 C3 C4 C5 1.1(4)
C2 C3 C4 C57 -176.8(2)
C3 C4 C5 C6 0.8(4)
C57 C4 C5 C6 178.7(2)
C4 C5 C6 C1 -2.8(4)
C4 C5 C6 C7 174.3(2)
O1 C1 C6 C5 -176.9(2)
C2 C1 C6 C5 3.0(3)
O1 C1 C6 C7 6.0(3)
C2 C1 C6 C7 -174.1(2)
C5 C6 C7 C8 -87.6(3)
C1 C6 C7 C8 89.5(3)
C6 C7 C8 C9 85.7(3)
C6 C7 C8 C13 -90.1(3)
C13 C8 C9 C10 -1.5(4)
C7 C8 C9 C10 -177.3(2)
C8 C9 C10 C11 2.4(4)
C8 C9 C10 C61 -179.4(2)
C9 C10 C11 C12 -0.7(4)
C61 C10 C11 C12 -178.8(2)
C10 C11 C12 C13 -1.9(4)
C10 C11 C12 C14 172.2(2)
C9 C8 C13 O2 -180.0(2)
C7 C8 C13 O2 -4.1(3)
C9 C8 C13 C12 -1.2(4)
C7 C8 C13 C12 174.6(2)
C11 C12 C13 O2 -178.4(2)
C14 C12 C13 O2 7.6(3)
C11 C12 C13 C8 2.9(3)
C14 C12 C13 C8 -171.1(2)
C11 C12 C14 C15 137.3(2)
C13 C12 C14 C15 -48.8(3)
C12 C14 C15 C16 -87.9(3)
C12 C14 C15 C20 93.8(3)
C20 C15 C16 C17 0.7(4)
C14 C15 C16 C17 -177.6(2)
C15 C16 C17 C18 -1.0(4)
C15 C16 C17 C65 179.7(3)
C16 C17 C18 C19 -0.7(4)
C65 C17 C18 C19 178.6(3)
C17 C18 C19 C20 2.6(4)
C17 C18 C19 C21 -173.2(2)
C18 C19 C20 O3 177.4(2)
C21 C19 C20 O3 -6.9(3)
C18 C19 C20 C15 -2.8(4)
C21 C19 C20 C15 172.9(2)
C16 C15 C20 O3 -179.0(2)
C14 C15 C20 O3 -0.6(3)
C16 C15 C20 C19 1.2(4)
C14 C15 C20 C19 179.6(2)
C18 C19 C21 C22 81.8(3)
C20 C19 C21 C22 -93.9(3)
C19 C21 C22 C23 -88.6(3)
C19 C21 C22 C27 83.9(3)
C27 C22 C23 C24 -0.8(4)
C21 C22 C23 C24 171.9(2)
C22 C23 C24 C25 -0.5(4)
C22 C23 C24 C69 -179.0(3)
C23 C24 C25 C26 0.9(4)
C69 C24 C25 C26 179.4(3)
C24 C25 C26 C27 0.0(4)
C24 C25 C26 C28 -178.6(2)
C25 C26 C27 O4 176.4(2)
C28 C26 C27 O4 -5.1(4)
C25 C26 C27 C22 -1.4(4)
C28 C26 C27 C22 177.2(2)
C23 C22 C27 O4 -176.1(2)
C21 C22 C27 O4 11.3(3)
C23 C22 C27 C26 1.8(4)
C21 C22 C27 C26 -170.9(2)
C27 C26 C28 C29 89.6(3)
C25 C26 C28 C29 -91.9(3)
C26 C28 C29 C34 -85.4(3)
C26 C28 C29 C30 94.1(3)
C34 C29 C30 C31 -0.1(4)
C28 C29 C30 C31 -179.6(3)
C29 C30 C31 C32 -0.4(4)
C29 C30 C31 C73 -177.2(3)
C30 C31 C32 C33 0.5(4)
C73 C31 C32 C33 177.4(3)
C31 C32 C33 C34 -0.1(4)
C31 C32 C33 C35 178.7(3)
C32 C33 C34 O5 179.2(2)
C35 C33 C34 O5 0.4(4)
C32 C33 C34 C29 -0.3(4)
C35 C33 C34 C29 -179.2(2)
C30 C29 C34 O5 -179.1(2)
C28 C29 C34 O5 0.4(4)
C30 C29 C34 C33 0.4(4)
C28 C29 C34 C33 180.0(2)
C34 C33 C35 C36 94.9(3)
C32 C33 C35 C36 -83.9(3)
C33 C35 C36 C37 87.0(3)
C33 C35 C36 C41 -87.3(3)
C41 C36 C37 C38 1.1(4)
C35 C36 C37 C38 -173.2(3)
C36 C37 C38 C39 0.4(4)
C36 C37 C38 C77 179.6(3)
C37 C38 C39 C40 -0.6(4)
C77 C38 C39 C40 -179.9(3)
C38 C39 C40 C41 -0.6(4)
C38 C39 C40 C42 175.9(3)
C37 C36 C41 O6 179.1(2)
C35 C36 C41 O6 -6.5(3)
C37 C36 C41 C40 -2.3(4)
C35 C36 C41 C40 172.1(2)
C39 C40 C41 O6 -179.4(2)
C42 C40 C41 O6 4.2(4)
C39 C40 C41 C36 2.0(4)
C42 C40 C41 C36 -174.3(2)
C39 C40 C42 C43 136.7(3)
C41 C40 C42 C43 -47.0(3)
C40 C42 C43 C44 -85.8(3)
C40 C42 C43 C48 94.7(3)
C48 C43 C44 C45 1.5(4)
C42 C43 C44 C45 -178.0(2)
C43 C44 C45 C46 -1.1(4)
C43 C44 C45 C81 179.5(2)
C44 C45 C46 C47 -1.1(4)
C81 C45 C46 C47 178.4(2)
C45 C46 C47 C48 2.8(4)
C45 C46 C47 C49 -169.8(2)
C46 C47 C48 O7 178.4(2)
C49 C47 C48 O7 -9.3(3)
C46 C47 C48 C43 -2.3(3)
C49 C47 C48 C43 170.1(2)
C44 C43 C48 O7 179.6(2)
C42 C43 C48 O7 -0.9(3)
C44 C43 C48 C47 0.3(3)
C42 C43 C48 C47 179.7(2)
C46 C47 C49 C50 77.7(3)
C48 C47 C49 C50 -94.6(3)
C47 C49 C50 C51 -90.8(3)
C47 C49 C50 C55 83.5(3)
C55 C50 C51 C52 -0.4(4)
C49 C50 C51 C52 174.0(2)
C50 C51 C52 C53 -1.2(4)
C50 C51 C52 C85 179.6(2)
C51 C52 C53 C54 1.5(4)
C85 C52 C53 C54 -179.4(2)
C52 C53 C54 C55 -0.1(4)
C52 C53 C54 C56 -179.1(2)
C53 C54 C55 O8 175.1(2)
C56 C54 C55 O8 -6.0(4)
C53 C54 C55 C50 -1.5(3)
C56 C54 C55 C50 177.4(2)
C51 C50 C55 O8 -175.0(2)
C49 C50 C55 O8 10.7(3)
C51 C50 C55 C54 1.8(3)
C49 C50 C55 C54 -172.6(2)
C55 C54 C56 C2 92.6(3)
C53 C54 C56 C2 -88.5(3)
C3 C2 C56 C54 96.2(3)
C1 C2 C56 C54 -85.9(3)
C5 C4 C57 C60 173.2(3)
C3 C4 C57 C60 -9.0(4)
C5 C4 C57 C59 53.3(3)
C3 C4 C57 C59 -128.9(3)
C5 C4 C57 C58 -65.4(4)
C3 C4 C57 C58 112.4(3)
C9 C10 C61 C63 175.1(3)
C11 C10 C61 C63 -6.8(4)
C9 C10 C61 C62 54.3(3)
C11 C10 C61 C62 -127.6(3)
C9 C10 C61 C64 -64.9(3)
C11 C10 C61 C64 113.2(3)
C18 C17 C65 C68 9.9(5)
C16 C17 C65 C68 -170.8(4)
C18 C17 C65 C67 130.8(3)
C16 C17 C65 C67 -50.0(4)
C18 C17 C65 C66 -109.1(3)
C16 C17 C65 C66 70.2(4)
C25 C24 C69 C72 -120.5(4)
C23 C24 C69 C72 57.9(4)
C25 C24 C69 C70S 54.6(6)
C23 C24 C69 C70S -127.0(6)
C25 C24 C69 C70 3.6(5)
C23 C24 C69 C70 -178.0(4)
C25 C24 C69 C71S 178.5(5)
C23 C24 C69 C71S -3.1(6)
C25 C24 C69 C71 121.4(4)
C23 C24 C69 C71 -60.1(4)
C25 C24 C69 C72S -63.0(6)
C23 C24 C69 C72S 115.4(6)
C30 C31 C73 C76 107.8(4)
C32 C31 C73 C76 -68.9(4)
C30 C31 C73 C74 -15.5(4)
C32 C31 C73 C74 167.8(3)
C30 C31 C73 C75 -133.2(3)
C32 C31 C73 C75 50.1(4)
C37 C38 C77 C80S 51.2(6)
C39 C38 C77 C80S -129.6(5)
C37 C38 C77 C78S -168.6(6)
C39 C38 C77 C78S 10.6(7)
C37 C38 C77 C78 -126.8(5)
C39 C38 C77 C78 52.4(6)
C37 C38 C77 C79 10.7(6)
C39 C38 C77 C79 -170.1(5)
C37 C38 C77 C80 123.1(4)
C39 C38 C77 C80 -57.7(5)
C37 C38 C77 C79S -58.2(5)
C39 C38 C77 C79S 121.0(5)
C46 C45 C81 C83 179.3(2)
C44 C45 C81 C83 -1.3(4)
C46 C45 C81 C84 -60.4(3)
C44 C45 C81 C84 119.1(3)
C46 C45 C81 C82 59.5(3)
C44 C45 C81 C82 -121.1(3)
C53 C52 C85 C87 116.1(3)
C51 C52 C85 C87 -64.8(3)
C53 C52 C85 C88 -3.8(4)
C51 C52 C85 C88 175.3(2)
C53 C52 C85 C86 -123.6(3)
C51 C52 C85 C86 55.5(3)
C94 C89 C90 C91 -0.3(4)
P C89 C90 C91 177.2(2)
C89 C90 C91 C92 -0.7(4)
C90 C91 C92 C93 1.2(5)
C91 C92 C93 C94 -0.8(5)
C92 C93 C94 C89 -0.3(5)
C90 C89 C94 C93 0.8(4)
P C89 C94 C93 -176.6(2)
C100 C95 C96 C97 0.0(4)
P C95 C96 C97 176.4(2)
C95 C96 C97 C98 -0.9(4)
C96 C97 C98 C99 0.9(4)
C97 C98 C99 C100 0.0(4)
C98 C99 C100 C95 -0.9(4)
C96 C95 C100 C99 0.9(4)
P C95 C100 C99 -175.4(2)
C106 C101 C102 C103 1.3(4)
P C101 C102 C103 177.6(2)
C101 C102 C103 C104 -0.9(4)
C102 C103 C104 C105 -0.1(5)
C103 C104 C105 C106 0.8(5)
C102 C101 C106 C105 -0.7(4)
P C101 C106 C105 -176.9(2)
C104 C105 C106 C101 -0.4(4)
C112 C107 C108 C109 1.1(4)
P C107 C108 C109 -177.0(2)
C107 C108 C109 C110 -0.5(5)
C108 C109 C110 C111 -0.1(5)
C109 C110 C111 C112 0.2(4)
C110 C111 C112 C107 0.3(4)
C108 C107 C112 C111 -1.0(4)
P C107 C112 C111 177.1(2)
N1 C125 C126 C127 180(100)
C2 C1 O1 V1 89.2(2)
C6 C1 O1 V1 -91.0(2)
C8 C13 O2 V1 98.4(2)
C12 C13 O2 V1 -80.3(3)
C19 C20 O3 V1 103.6(2)
C15 C20 O3 V1 -76.2(3)
C26 C27 O4 V2 -91.9(2)
C22 C27 O4 V2 85.9(2)
C26 C27 O4 V1 92.9(3)
C22 C27 O4 V1 -89.3(3)
C33 C34 O5 V2 -89.3(2)
C29 C34 O5 V2 90.2(3)
C36 C41 O6 V2 102.8(2)
C40 C41 O6 V2 -75.8(3)
C47 C48 O7 V2 102.1(2)
C43 C48 O7 V2 -77.2(3)
C54 C55 O8 V1 -87.9(2)
C50 C55 O8 V1 88.8(2)
C54 C55 O8 V2 95.7(3)
C50 C55 O8 V2 -87.7(3)
C112 C107 P C95 54.6(2)
C108 C107 P C95 -127.2(2)
C112 C107 P C89 175.59(19)
C108 C107 P C89 -6.3(2)
C112 C107 P C101 -67.8(2)
C108 C107 P C101 110.4(2)
C100 C95 P C107 -139.3(2)
C96 C95 P C107 44.3(2)
C100 C95 P C89 98.8(2)
C96 C95 P C89 -77.6(2)
C100 C95 P C101 -17.4(3)
C96 C95 P C101 166.2(2)
C94 C89 P C107 -104.5(2)
C90 C89 P C107 78.0(2)
C94 C89 P C95 15.9(3)
C90 C89 P C95 -161.5(2)
C94 C89 P C101 135.8(2)
C90 C89 P C101 -41.7(2)
C106 C101 P C107 7.6(3)
C102 C101 P C107 -168.7(2)
C106 C101 P C95 -113.3(2)
C102 C101 P C95 70.3(2)
C106 C101 P C89 127.9(2)
C102 C101 P C89 -48.5(2)
C13 O2 V1 O9 1.26(19)
C13 O2 V1 O3 101.61(18)
C13 O2 V1 O8 -130.5(3)
C13 O2 V1 O1 -94.69(18)
C13 O2 V1 O4 -174.71(17)
C20 O3 V1 O9 114.5(2)
C20 O3 V1 O2 16.6(2)
C20 O3 V1 O8 -150.90(19)
C20 O3 V1 O1 -55.4(4)
C20 O3 V1 O4 -80.7(2)
C55 O8 V1 O9 1.98(17)
V2 O8 V1 O9 179.41(9)
C55 O8 V1 O2 134.3(3)
V2 O8 V1 O2 -48.3(3)
C55 O8 V1 O3 -99.10(16)
V2 O8 V1 O3 78.33(9)
C55 O8 V1 O1 98.14(16)
V2 O8 V1 O1 -84.43(8)
C55 O8 V1 O4 -178.98(17)
V2 O8 V1 O4 -1.55(7)
C1 O1 V1 O9 -8.65(18)
C1 O1 V1 O2 88.90(17)
C1 O1 V1 O3 161.3(2)
C1 O1 V1 O8 -100.30(17)
C1 O1 V1 O4 -173.21(18)
C27 O4 V1 O9 -179.1(3)
V2 O4 V1 O9 5.3(3)
C27 O4 V1 O2 -14.2(2)
V2 O4 V1 O2 170.26(8)
C27 O4 V1 O3 74.0(2)
V2 O4 V1 O3 -101.54(9)
C27 O4 V1 O8 177.3(2)
V2 O4 V1 O8 1.71(7)
C27 O4 V1 O1 -98.6(2)
V2 O4 V1 O1 85.78(8)
C41 O6 V2 O10 -2.1(2)
C41 O6 V2 O7 98.42(19)
C41 O6 V2 O4 -120.9(2)
C41 O6 V2 O5 -96.31(19)
C41 O6 V2 O8 -175.17(18)
C48 O7 V2 O10 117.05(19)
C48 O7 V2 O6 18.78(19)
C48 O7 V2 O4 -147.76(18)
C48 O7 V2 O5 -49.6(4)
C48 O7 V2 O8 -76.28(18)
C27 O4 V2 O10 4.76(18)
V1 O4 V2 O10 -178.88(9)
C27 O4 V2 O6 124.4(2)
V1 O4 V2 O6 -59.3(2)
C27 O4 V2 O7 -96.41(17)
V1 O4 V2 O7 79.95(9)
C27 O4 V2 O5 99.50(17)
V1 O4 V2 O5 -84.14(8)
C27 O4 V2 O8 -177.92(18)
V1 O4 V2 O8 -1.55(7)
C34 O5 V2 O10 -7.70(19)
C34 O5 V2 O6 89.56(18)
C34 O5 V2 O7 159.1(3)
C34 O5 V2 O4 -99.14(18)
C34 O5 V2 O8 -173.79(18)
C55 O8 V2 O10 -171.0(3)
V1 O8 V2 O10 12.3(4)
C55 O8 V2 O6 -19.2(2)
V1 O8 V2 O6 164.14(8)
C55 O8 V2 O7 72.2(2)
V1 O8 V2 O7 -104.45(9)
C55 O8 V2 O4 178.4(2)
V1 O8 V2 O4 1.73(8)
C55 O8 V2 O5 -100.7(2)
V1 O8 V2 O5 82.66(8)
